data_7038850
loop_
_publ_author_name
'Gao, Feng'
'Feng, Xiaowan'
'Yang, Liu'
'Chen, Xiaoyu'

_publ_section_title
;
 New sandwich-type lanthanide complexes based on closed-macrocyclic Schiff
 base and phthalocyanine molecules.
;
_journal_issue 17
_journal_name_full 'Dalton transactions (Cambridge, England : 2003)'
_journal_page_first 7476
_journal_page_last 7482
_journal_paper_doi 10.1039/c6dt00683c
_journal_volume 45
_journal_year 2016
_chemical_formula_moiety 'C92 H67 Er3 N20 O6'
_chemical_formula_sum 'C92 H67 Er3 N20 O6'
_chemical_formula_weight 2050.44
_chemical_name_systematic
; 
 ? 
;
_space_group_IT_number 2
_symmetry_cell_setting triclinic
_symmetry_space_group_name_Hall '-P 1'
_symmetry_space_group_name_H-M 'P -1'
_atom_sites_solution_hydrogens geom
_atom_sites_solution_primary direct
_atom_sites_solution_secondary difmap
_audit_creation_method SHELXL-97
_audit_update_record
;
2016-03-10 deposited with the CCDC.
2016-03-21 downloaded from the CCDC.
;
_cell_angle_alpha 81.8380(10)
_cell_angle_beta 87.7730(10)
_cell_angle_gamma 88.2610(10)
_cell_formula_units_Z 4
_cell_length_a 13.2605(13)
_cell_length_b 20.737(2)
_cell_length_c 28.706(3)
_cell_measurement_reflns_used 9196
_cell_measurement_temperature 123(2)
_cell_measurement_theta_max 27.45
_cell_measurement_theta_min 2.43
_cell_volume 7805.3(13)
_computing_cell_refinement 'Bruker SMART'
_computing_data_collection 'Bruker SMART'
_computing_data_reduction 'Bruker SAINT'
_computing_molecular_graphics 'Bruker SHELXTL'
_computing_publication_material 'Bruker SHELXTL'
_computing_structure_refinement 'Bruker SHELXTL'
_computing_structure_solution 'Bruker SHELXTL'
_diffrn_ambient_temperature 123(2)
_diffrn_measured_fraction_theta_full 0.976
_diffrn_measured_fraction_theta_max 0.976
_diffrn_measurement_device_type 'Bruker APEX II CCD'
_diffrn_measurement_method '\f and \w scans'
_diffrn_radiation_monochromator graphite
_diffrn_radiation_source 'fine-focus sealed tube'
_diffrn_radiation_type MoK\a
_diffrn_radiation_wavelength 0.71073
_diffrn_reflns_av_R_equivalents 0.0327
_diffrn_reflns_av_unetI/netI 0.0654
_diffrn_reflns_limit_h_max 16
_diffrn_reflns_limit_h_min -13
_diffrn_reflns_limit_k_max 22
_diffrn_reflns_limit_k_min -25
_diffrn_reflns_limit_l_max 34
_diffrn_reflns_limit_l_min -34
_diffrn_reflns_number 40303
_diffrn_reflns_theta_full 25.50
_diffrn_reflns_theta_max 25.50
_diffrn_reflns_theta_min 1.30
_exptl_absorpt_coefficient_mu 3.269
_exptl_absorpt_correction_T_max 0.6228
_exptl_absorpt_correction_T_min 0.5468
_exptl_absorpt_correction_type multi-scan
_exptl_absorpt_process_details 'SADABS (Bruker, 2011)'
_exptl_crystal_colour blue
_exptl_crystal_density_diffrn 1.745
_exptl_crystal_density_method 'not measured'
_exptl_crystal_description block
_exptl_crystal_F_000 4044
_exptl_crystal_size_max 0.21
_exptl_crystal_size_mid 0.19
_exptl_crystal_size_min 0.16
_refine_diff_density_max 4.802
_refine_diff_density_min -2.142
_refine_diff_density_rms 0.174
_refine_ls_extinction_method none
_refine_ls_goodness_of_fit_ref 1.063
_refine_ls_hydrogen_treatment constr
_refine_ls_matrix_type full
_refine_ls_number_parameters 2189
_refine_ls_number_reflns 28357
_refine_ls_number_restraints 0
_refine_ls_restrained_S_all 1.063
_refine_ls_R_factor_all 0.0700
_refine_ls_R_factor_gt 0.0509
_refine_ls_shift/su_max 0.002
_refine_ls_shift/su_mean 0.000
_refine_ls_structure_factor_coef Fsqd
_refine_ls_weighting_details 'calc w=1/[\s^2^(Fo^2^)+(0.0721P)^2^+4.7274P] where P=(Fo^2^+2Fc^2^)/3'
_refine_ls_weighting_scheme calc
_refine_ls_wR_factor_gt 0.1206
_refine_ls_wR_factor_ref 0.1310
_reflns_number_gt 22397
_reflns_number_total 28357
_reflns_threshold_expression >2sigma(I)
_cod_data_source_file c6dt00683c2.cif
_cod_data_source_block 2
_cod_depositor_comments
;
The following automatic conversions were performed:

'_symmetry_cell_setting' value 'Triclinic' changed to 'triclinic'
according to
/usr/data/users/saulius/crontab/automatic-downloads/rss-feeds/RSC/lib/dictionaries/cif_core.dic
dictionary named 'cif_core.dic' version 2.4.2 from 2011-04-26.

Automatic conversion script
Id: cif_fix_values 4268 2015-11-12 08:31:59Z antanas 

 Adding full bibliography for 7038849--7038850.cif.
;
_cod_original_cell_volume 7805.4(13)
_cod_original_sg_symbol_Hall '-P 1   '
_cod_original_sg_symbol_H-M 'P-1   '
_cod_database_code 7038850

loop_
_symmetry_equiv_pos_as_xyz
'x, y, z'
'-x, -y, -z'

loop_
_atom_site_label
_atom_site_type_symbol
_atom_site_fract_x
_atom_site_fract_y
_atom_site_fract_z
_atom_site_U_iso_or_equiv
_atom_site_adp_type
_atom_site_occupancy
_atom_site_symmetry_multiplicity
_atom_site_calc_flag
_atom_site_refinement_flags
C1A C 0.7641(5) 0.8273(4) 0.2652(2) 0.0207(16) Uani 1 1 d .
C2A C 0.6716(6) 0.8535(4) 0.2808(3) 0.0254(18) Uani 1 1 d .
C3A C 0.5812(6) 0.8369(4) 0.2623(3) 0.0273(18) Uani 1 1 d .
H3AA H 0.5199 0.8563 0.2725 0.033 Uiso 1 1 calc R
C4A C 0.5767(6) 0.7936(4) 0.2298(3) 0.032(2) Uani 1 1 d .
C5A C 0.6691(6) 0.7699(4) 0.2142(3) 0.0282(18) Uani 1 1 d .
H5AA H 0.6694 0.7409 0.1913 0.034 Uiso 1 1 calc R
C6A C 0.7618(6) 0.7863(4) 0.2302(3) 0.0246(17) Uani 1 1 d .
C7A C 0.6646(6) 0.9012(4) 0.3139(3) 0.0263(18) Uani 1 1 d .
H7AA H 0.6038 0.9267 0.3131 0.032 Uiso 1 1 calc R
C8A C 0.6979(6) 0.9680(4) 0.3692(3) 0.0265(18) Uani 1 1 d .
H8AA H 0.6822 0.9505 0.4025 0.032 Uiso 1 1 calc R
H8AB H 0.6358 0.9895 0.3558 0.032 Uiso 1 1 calc R
C9A C 0.7794(6) 1.0182(4) 0.3672(3) 0.032(2) Uani 1 1 d .
H9AA H 0.8061 1.0278 0.3343 0.038 Uiso 1 1 calc R
H9AB H 0.7484 1.0590 0.3760 0.038 Uiso 1 1 calc R
C10A C 0.8661(6) 0.9980(3) 0.3987(3) 0.0254(18) Uani 1 1 d .
H10A H 0.9054 1.0370 0.4017 0.030 Uiso 1 1 calc R
H10B H 0.8390 0.9805 0.4304 0.030 Uiso 1 1 calc R
C11A C 1.0294(6) 0.9617(3) 0.3820(3) 0.0210(16) Uani 1 1 d .
H11A H 1.0437 1.0007 0.3940 0.025 Uiso 1 1 calc R
C12A C 0.4781(6) 0.7729(5) 0.2132(3) 0.040(2) Uani 1 1 d .
H12A H 0.4279 0.8086 0.2134 0.060 Uiso 1 1 calc R
H12B H 0.4544 0.7346 0.2343 0.060 Uiso 1 1 calc R
H12C H 0.4876 0.7621 0.1812 0.060 Uiso 1 1 calc R
C13A C 1.0875(6) 0.7723(3) 0.4176(3) 0.0206(16) Uani 1 1 d .
C14A C 1.0043(6) 0.8339(3) 0.4632(3) 0.0211(16) Uani 1 1 d .
C15A C 1.1061(6) 0.8267(4) 0.4803(3) 0.0250(17) Uani 1 1 d .
C16A C 1.1579(6) 0.7874(4) 0.4515(3) 0.0238(17) Uani 1 1 d .
C17A C 1.2586(6) 0.7687(4) 0.4593(3) 0.0263(18) Uani 1 1 d .
H17A H 1.2928 0.7401 0.4406 0.032 Uiso 1 1 calc R
C18A C 1.3071(6) 0.7923(4) 0.4944(3) 0.033(2) Uani 1 1 d .
H18A H 1.3764 0.7816 0.4992 0.040 Uiso 1 1 calc R
C19A C 1.2538(7) 0.8329(4) 0.5236(3) 0.035(2) Uani 1 1 d .
H19A H 1.2879 0.8482 0.5482 0.042 Uiso 1 1 calc R
C20A C 1.1541(6) 0.8502(4) 0.5168(3) 0.0316(19) Uani 1 1 d .
H20A H 1.1189 0.8774 0.5363 0.038 Uiso 1 1 calc R
C21A C 1.0780(7) 1.0244(4) 0.2107(3) 0.035(2) Uani 1 1 d .
C22A C 1.1643(8) 1.0682(5) 0.2181(4) 0.057(3) Uani 1 1 d .
H22A H 1.1917 1.0884 0.1875 0.085 Uiso 1 1 calc R
H22B H 1.2175 1.0422 0.2353 0.085 Uiso 1 1 calc R
H22C H 1.1392 1.1023 0.2364 0.085 Uiso 1 1 calc R
C23A C 1.1605(6) 0.9130(4) 0.1535(3) 0.0306(19) Uani 1 1 d .
H23A H 1.1971 0.9089 0.1828 0.046 Uiso 1 1 calc R
H23B H 1.1677 0.9571 0.1365 0.046 Uiso 1 1 calc R
H23C H 1.1883 0.8813 0.1338 0.046 Uiso 1 1 calc R
C24A C 0.8101(6) 0.9814(4) 0.2224(3) 0.0308(19) Uani 1 1 d .
H24A H 0.8246 0.9766 0.2559 0.046 Uiso 1 1 calc R
H24B H 0.7391 0.9717 0.2189 0.046 Uiso 1 1 calc R
H24C H 0.8229 1.0262 0.2078 0.046 Uiso 1 1 calc R
C1B C 1.1113(5) 0.8811(3) 0.3327(2) 0.0179(15) Uani 1 1 d .
C2B C 1.2020(5) 0.8519(3) 0.3178(3) 0.0184(15) Uani 1 1 d .
C3B C 1.2932(6) 0.8648(4) 0.3378(3) 0.0235(17) Uani 1 1 d .
H3BA H 1.3534 0.8437 0.3281 0.028 Uiso 1 1 calc R
C4B C 1.2992(6) 0.9068(3) 0.3711(3) 0.0232(17) Uani 1 1 d .
C5B C 1.2094(6) 0.9366(4) 0.3842(3) 0.0253(18) Uani 1 1 d .
H5BA H 1.2114 0.9668 0.4061 0.030 Uiso 1 1 calc R
C6B C 1.1163(5) 0.9243(3) 0.3666(3) 0.0199(16) Uani 1 1 d .
C7B C 1.2095(6) 0.8101(4) 0.2819(3) 0.0246(17) Uani 1 1 d .
H7BA H 1.2679 0.7823 0.2824 0.029 Uiso 1 1 calc R
C8B C 1.1836(6) 0.7601(4) 0.2156(3) 0.0260(17) Uani 1 1 d .
H8BA H 1.2410 0.7333 0.2294 0.031 Uiso 1 1 calc R
H8BB H 1.2088 0.7863 0.1861 0.031 Uiso 1 1 calc R
C9B C 1.1033(6) 0.7151(4) 0.2036(3) 0.0250(17) Uani 1 1 d .
H9BA H 1.1360 0.6831 0.1850 0.030 Uiso 1 1 calc R
H9BB H 1.0763 0.6905 0.2333 0.030 Uiso 1 1 calc R
C10B C 1.0159(6) 0.7471(4) 0.1766(3) 0.0237(17) Uani 1 1 d .
H10C H 1.0420 0.7798 0.1507 0.028 Uiso 1 1 calc R
H10D H 0.9807 0.7138 0.1623 0.028 Uiso 1 1 calc R
C11B C 0.8510(6) 0.7603(4) 0.2072(3) 0.0265(18) Uani 1 1 d .
H11B H 0.8407 0.7247 0.1906 0.032 Uiso 1 1 calc R
C12B C 1.4000(6) 0.9181(4) 0.3922(3) 0.034(2) Uani 1 1 d .
H12D H 1.3894 0.9212 0.4258 0.051 Uiso 1 1 calc R
H12E H 1.4284 0.9588 0.3761 0.051 Uiso 1 1 calc R
H12F H 1.4469 0.8817 0.3883 0.051 Uiso 1 1 calc R
C13B C 0.8987(5) 0.6869(3) 0.3304(3) 0.0198(16) Uani 1 1 d .
C14B C 1.0425(6) 0.7102(3) 0.3593(3) 0.0190(16) Uani 1 1 d .
C15B C 1.0666(6) 0.6571(4) 0.3318(3) 0.0228(17) Uani 1 1 d .
C16B C 0.9753(6) 0.6420(3) 0.3132(3) 0.0214(16) Uani 1 1 d .
C17B C 0.9701(6) 0.5929(4) 0.2856(3) 0.0289(18) Uani 1 1 d .
H17B H 0.9077 0.5828 0.2735 0.035 Uiso 1 1 calc R
C18B C 1.0591(6) 0.5582(4) 0.2758(3) 0.0277(18) Uani 1 1 d .
H18B H 1.0579 0.5247 0.2564 0.033 Uiso 1 1 calc R
C19B C 1.1509(7) 0.5734(4) 0.2951(3) 0.032(2) Uani 1 1 d .
H19B H 1.2108 0.5494 0.2888 0.039 Uiso 1 1 calc R
C20B C 1.1554(6) 0.6223(4) 0.3229(3) 0.0281(18) Uani 1 1 d .
H20B H 1.2173 0.6321 0.3356 0.034 Uiso 1 1 calc R
C21B C 0.3818(7) 0.4776(4) 0.7974(3) 0.035(2) Uani 1 1 d .
C22B C 0.3169(7) 0.4225(5) 0.7886(3) 0.046(2) Uani 1 1 d .
H22D H 0.2862 0.4021 0.8185 0.069 Uiso 1 1 calc R
H22E H 0.3586 0.3900 0.7745 0.069 Uiso 1 1 calc R
H22F H 0.2636 0.4395 0.7671 0.069 Uiso 1 1 calc R
C23B C 0.6452(9) 0.5211(5) 0.7697(4) 0.068(4) Uani 1 1 d .
H23D H 0.6116 0.5124 0.7415 0.102 Uiso 1 1 calc R
H23E H 0.6552 0.4802 0.7909 0.102 Uiso 1 1 calc R
H23F H 0.7109 0.5404 0.7605 0.102 Uiso 1 1 calc R
C24B C 0.3252(6) 0.6048(4) 0.8597(3) 0.035(2) Uani 1 1 d .
H24D H 0.2831 0.6028 0.8326 0.053 Uiso 1 1 calc R
H24E H 0.3091 0.6451 0.8728 0.053 Uiso 1 1 calc R
H24F H 0.3120 0.5672 0.8837 0.053 Uiso 1 1 calc R
C1C C 0.5811(5) 0.6225(4) 0.6716(3) 0.0198(16) Uani 1 1 d .
C2C C 0.5942(5) 0.5769(3) 0.6392(3) 0.0196(16) Uani 1 1 d .
C3C C 0.6918(6) 0.5626(4) 0.6216(3) 0.0258(17) Uani 1 1 d .
H3CA H 0.6994 0.5307 0.6009 0.031 Uiso 1 1 calc R
C4C C 0.7779(6) 0.5932(4) 0.6332(3) 0.0261(18) Uani 1 1 d .
C5C C 0.7620(5) 0.6373(4) 0.6654(3) 0.0230(17) Uani 1 1 d .
H5CA H 0.8188 0.6590 0.6743 0.028 Uiso 1 1 calc R
C6C C 0.6672(5) 0.6513(4) 0.6854(2) 0.0196(16) Uani 1 1 d .
C7C C 0.5120(6) 0.5391(4) 0.6249(3) 0.0235(17) Uani 1 1 d .
H7CA H 0.5312 0.4995 0.6136 0.028 Uiso 1 1 calc R
C8C C 0.3531(6) 0.5036(4) 0.6111(3) 0.0288(18) Uani 1 1 d .
H8CA H 0.3956 0.4644 0.6078 0.035 Uiso 1 1 calc R
H8CB H 0.3265 0.5203 0.5799 0.035 Uiso 1 1 calc R
C9C C 0.2657(6) 0.4844(4) 0.6449(3) 0.032(2) Uani 1 1 d .
H9CA H 0.2398 0.4425 0.6382 0.039 Uiso 1 1 calc R
H9CB H 0.2906 0.4772 0.6774 0.039 Uiso 1 1 calc R
C10C C 0.1801(6) 0.5337(4) 0.6427(3) 0.0287(19) Uani 1 1 d .
H10E H 0.1665 0.5493 0.6092 0.034 Uiso 1 1 calc R
H10F H 0.1187 0.5123 0.6573 0.034 Uiso 1 1 calc R
C11C C 0.1329(6) 0.6022(4) 0.6976(3) 0.0257(18) Uani 1 1 d .
H11C H 0.0761 0.5749 0.7007 0.031 Uiso 1 1 calc R
C12C C 0.8809(6) 0.5798(4) 0.6123(3) 0.035(2) Uani 1 1 d .
H12G H 0.8751 0.5744 0.5792 0.052 Uiso 1 1 calc R
H12H H 0.9100 0.5399 0.6296 0.052 Uiso 1 1 calc R
H12I H 0.9246 0.6164 0.6146 0.052 Uiso 1 1 calc R
C13C C 0.6459(5) 0.7733(3) 0.3910(2) 0.0191(16) Uani 1 1 d .
C14C C 0.7297(6) 0.7125(3) 0.3442(3) 0.0203(16) Uani 1 1 d .
C15C C 0.6219(6) 0.6962(4) 0.3435(3) 0.0235(17) Uani 1 1 d .
C16C C 0.5707(5) 0.7353(4) 0.3731(2) 0.0196(16) Uani 1 1 d .
C17C C 0.4683(6) 0.7319(4) 0.3822(3) 0.033(2) Uani 1 1 d .
H17C H 0.4347 0.7583 0.4028 0.040 Uiso 1 1 calc R
C18C C 0.4162(6) 0.6885(4) 0.3603(3) 0.037(2) Uani 1 1 d .
H18C H 0.3455 0.6848 0.3661 0.045 Uiso 1 1 calc R
C19C C 0.4667(6) 0.6495(4) 0.3293(3) 0.037(2) Uani 1 1 d .
H19C H 0.4292 0.6211 0.3138 0.045 Uiso 1 1 calc R
C20C C 0.5703(6) 0.6526(4) 0.3216(3) 0.0284(18) Uani 1 1 d .
H20C H 0.6049 0.6256 0.3017 0.034 Uiso 1 1 calc R
C1D C 0.2193(5) 0.6801(3) 0.7415(3) 0.0204(16) Uani 1 1 d .
C2D C 0.2087(6) 0.7252(4) 0.7735(3) 0.0231(17) Uani 1 1 d .
C3D C 0.1123(7) 0.7451(4) 0.7887(3) 0.034(2) Uani 1 1 d .
H3DA H 0.1070 0.7783 0.8083 0.041 Uiso 1 1 calc R
C4D C 0.0255(6) 0.7185(5) 0.7763(3) 0.036(2) Uani 1 1 d .
C5D C 0.0368(6) 0.6710(4) 0.7464(3) 0.034(2) Uani 1 1 d .
H5DA H -0.0217 0.6508 0.7379 0.041 Uiso 1 1 calc R
C6D C 0.1316(6) 0.6519(4) 0.7287(3) 0.0253(18) Uani 1 1 d .
C7D C 0.2942(6) 0.7529(4) 0.7937(3) 0.0266(18) Uani 1 1 d .
H7DA H 0.2804 0.7915 0.8074 0.032 Uiso 1 1 calc R
C8D C 0.4522(6) 0.7609(4) 0.8260(3) 0.0295(19) Uani 1 1 d .
H8DA H 0.4725 0.7272 0.8522 0.035 Uiso 1 1 calc R
H8DB H 0.4137 0.7956 0.8399 0.035 Uiso 1 1 calc R
C9D C 0.5459(6) 0.7896(4) 0.8007(3) 0.0269(18) Uani 1 1 d .
H9DA H 0.5757 0.8190 0.8205 0.032 Uiso 1 1 calc R
H9DB H 0.5259 0.8164 0.7711 0.032 Uiso 1 1 calc R
C10D C 0.6264(6) 0.7406(4) 0.7891(3) 0.034(2) Uani 1 1 d .
H10G H 0.6889 0.7640 0.7784 0.041 Uiso 1 1 calc R
H10H H 0.6413 0.7105 0.8181 0.041 Uiso 1 1 calc R
C11D C 0.6665(5) 0.6943(4) 0.7206(3) 0.0232(17) Uani 1 1 d .
H11D H 0.7241 0.7204 0.7204 0.028 Uiso 1 1 calc R
C12D C -0.0768(7) 0.7410(5) 0.7927(4) 0.053(3) Uani 1 1 d .
H12J H -0.1120 0.7650 0.7660 0.080 Uiso 1 1 calc R
H12K H -0.0691 0.7696 0.8167 0.080 Uiso 1 1 calc R
H12L H -0.1160 0.7031 0.8062 0.080 Uiso 1 1 calc R
C13D C 0.8333(6) 0.8639(3) 0.4746(2) 0.0204(16) Uani 1 1 d .
C14D C 0.6899(6) 0.8393(3) 0.4465(3) 0.0209(16) Uani 1 1 d .
C15D C 0.6633(6) 0.8718(3) 0.4866(3) 0.0228(17) Uani 1 1 d .
C16D C 0.7531(6) 0.8886(3) 0.5052(3) 0.0229(17) Uani 1 1 d .
C17D C 0.7539(7) 0.9174(4) 0.5454(3) 0.034(2) Uani 1 1 d .
H17D H 0.8154 0.9272 0.5584 0.041 Uiso 1 1 calc R
C18D C 0.6612(7) 0.9318(4) 0.5662(3) 0.035(2) Uani 1 1 d .
H18D H 0.6597 0.9521 0.5939 0.042 Uiso 1 1 calc R
C19D C 0.5702(7) 0.9173(4) 0.5477(3) 0.036(2) Uani 1 1 d .
H19D H 0.5081 0.9286 0.5624 0.043 Uiso 1 1 calc R
C20D C 0.5695(6) 0.8863(4) 0.5078(3) 0.0300(19) Uani 1 1 d .
H20D H 0.5080 0.8753 0.4953 0.036 Uiso 1 1 calc R
C13E C 0.9720(5) 0.8537(3) 0.0671(2) 0.0188(15) Uani 1 1 d .
C14E C 0.8153(6) 0.8563(3) 0.0979(3) 0.0201(16) Uani 1 1 d .
C15E C 0.8343(5) 0.7906(3) 0.0863(3) 0.0182(15) Uani 1 1 d .
C16E C 0.9328(5) 0.7886(3) 0.0674(2) 0.0181(15) Uani 1 1 d .
C17E C 0.9761(6) 0.7316(3) 0.0539(3) 0.0230(17) Uani 1 1 d .
H17E H 1.0430 0.7303 0.0409 0.028 Uiso 1 1 calc R
C18E C 0.9163(6) 0.6768(4) 0.0603(3) 0.0277(18) Uani 1 1 d .
H18E H 0.9433 0.6371 0.0515 0.033 Uiso 1 1 calc R
C19E C 0.8179(6) 0.6785(4) 0.0792(3) 0.0298(19) Uani 1 1 d .
H19E H 0.7797 0.6400 0.0833 0.036 Uiso 1 1 calc R
C20E C 0.7747(6) 0.7357(3) 0.0923(3) 0.0224(16) Uani 1 1 d .
H20E H 0.7074 0.7371 0.1048 0.027 Uiso 1 1 calc R
C13F C 1.1067(5) 1.0381(3) 0.0468(2) 0.0168(15) Uani 1 1 d .
C14F C 1.0965(5) 0.9319(3) 0.0448(2) 0.0186(15) Uani 1 1 d .
C15F C 1.1932(6) 0.9511(3) 0.0220(3) 0.0203(16) Uani 1 1 d .
C16F C 1.1994(5) 1.0168(3) 0.0232(2) 0.0181(15) Uani 1 1 d .
C17F C 1.2844(5) 1.0519(4) 0.0043(3) 0.0215(16) Uani 1 1 d .
H17F H 1.2873 1.0977 0.0039 0.026 Uiso 1 1 calc R
C18F C 1.3634(6) 1.0167(4) -0.0134(3) 0.0251(17) Uani 1 1 d .
H18F H 1.4233 1.0384 -0.0251 0.030 Uiso 1 1 calc R
C19F C 1.3567(6) 0.9491(4) -0.0145(3) 0.0231(17) Uani 1 1 d .
H19F H 1.4119 0.9261 -0.0272 0.028 Uiso 1 1 calc R
C20F C 1.2705(6) 0.9157(3) 0.0026(2) 0.0194(16) Uani 1 1 d .
H20F H 1.2649 0.8705 0.0011 0.023 Uiso 1 1 calc R
C13G C 0.8379(5) 1.1228(3) 0.0980(2) 0.0168(15) Uani 1 1 d .
C14G C 0.9970(5) 1.1193(3) 0.0705(2) 0.0171(15) Uani 1 1 d .
C15G C 0.9707(5) 1.1884(3) 0.0704(2) 0.0174(15) Uani 1 1 d .
C16G C 0.8695(5) 1.1906(3) 0.0870(2) 0.0178(15) Uani 1 1 d .
C17G C 0.8199(6) 1.2508(3) 0.0903(3) 0.0231(17) Uani 1 1 d .
H17G H 0.7507 1.2532 0.1000 0.028 Uiso 1 1 calc R
C18G C 0.8758(6) 1.3065(3) 0.0789(3) 0.0252(17) Uani 1 1 d .
H18G H 0.8448 1.3477 0.0818 0.030 Uiso 1 1 calc R
C19G C 0.9768(6) 1.3036(4) 0.0632(3) 0.0272(18) Uani 1 1 d .
H19G H 1.0132 1.3427 0.0561 0.033 Uiso 1 1 calc R
C20G C 1.0248(6) 1.2445(3) 0.0579(3) 0.0224(16) Uani 1 1 d .
H20G H 1.0925 1.2427 0.0460 0.027 Uiso 1 1 calc R
C13H C 0.7048(5) 0.9385(3) 0.1204(3) 0.0191(16) Uani 1 1 d .
C14H C 0.7132(5) 1.0449(3) 0.1201(2) 0.0168(15) Uani 1 1 d .
C15H C 0.6088(5) 1.0285(4) 0.1320(2) 0.0197(16) Uani 1 1 d .
C16H C 0.6057(5) 0.9604(4) 0.1327(2) 0.0191(15) Uani 1 1 d .
C17H C 0.5136(5) 0.9287(3) 0.1418(3) 0.0242(17) Uani 1 1 d .
H17H H 0.5102 0.8830 0.1420 0.029 Uiso 1 1 calc R
C18H C 0.4283(6) 0.9651(4) 0.1503(3) 0.035(2) Uani 1 1 d .
H18H H 0.3655 0.9442 0.1569 0.042 Uiso 1 1 calc R
C19H C 0.4328(6) 1.0329(4) 0.1494(3) 0.037(2) Uani 1 1 d .
H19H H 0.3728 1.0571 0.1551 0.044 Uiso 1 1 calc R
C20H C 0.5227(6) 1.0650(4) 0.1403(3) 0.0263(18) Uani 1 1 d .
H20H H 0.5253 1.1109 0.1398 0.032 Uiso 1 1 calc R
C13I C 0.1150(6) 0.7278(3) 0.6157(3) 0.0213(16) Uani 1 1 d .
C14I C 0.1851(5) 0.7909(3) 0.6607(3) 0.0208(16) Uani 1 1 d .
C15I C 0.0769(6) 0.8088(4) 0.6600(3) 0.0269(18) Uani 1 1 d .
C16I C 0.0332(6) 0.7684(4) 0.6320(3) 0.0270(18) Uani 1 1 d .
C17I C -0.0683(6) 0.7730(4) 0.6227(3) 0.034(2) Uani 1 1 d .
H17I H -0.0971 0.7451 0.6035 0.041 Uiso 1 1 calc R
C18I C -0.1260(7) 0.8188(5) 0.6419(3) 0.043(2) Uani 1 1 d .
H18I H -0.1962 0.8229 0.6361 0.052 Uiso 1 1 calc R
C19I C -0.0825(7) 0.8607(5) 0.6705(3) 0.043(2) Uani 1 1 d .
H19I H -0.1242 0.8922 0.6834 0.052 Uiso 1 1 calc R
C20I C 0.0189(7) 0.8563(4) 0.6797(3) 0.037(2) Uani 1 1 d .
H20I H 0.0481 0.8843 0.6986 0.044 Uiso 1 1 calc R
C13J C 0.3250(6) 0.6350(4) 0.5324(3) 0.0242(17) Uani 1 1 d .
C14J C 0.1740(6) 0.6608(4) 0.5611(3) 0.0257(18) Uani 1 1 d .
C15J C 0.1564(6) 0.6280(4) 0.5206(3) 0.0286(18) Uani 1 1 d .
C16J C 0.2498(6) 0.6116(4) 0.5019(3) 0.0264(18) Uani 1 1 d .
C17J C 0.2592(7) 0.5821(4) 0.4616(3) 0.034(2) Uani 1 1 d .
H17J H 0.3235 0.5717 0.4485 0.041 Uiso 1 1 calc R
C18J C 0.1720(7) 0.5685(4) 0.4415(3) 0.039(2) Uani 1 1 d .
H18J H 0.1763 0.5477 0.4140 0.046 Uiso 1 1 calc R
C19J C 0.0770(7) 0.5841(4) 0.4599(3) 0.037(2) Uani 1 1 d .
H19J H 0.0184 0.5734 0.4450 0.044 Uiso 1 1 calc R
C20J C 0.0664(6) 0.6150(4) 0.4997(3) 0.033(2) Uani 1 1 d .
H20J H 0.0020 0.6268 0.5121 0.039 Uiso 1 1 calc R
C13K C 0.5589(6) 0.7292(4) 0.5883(3) 0.0219(16) Uani 1 1 d .
C14K C 0.4887(6) 0.6647(3) 0.5437(3) 0.0216(16) Uani 1 1 d .
C15K C 0.5948(6) 0.6725(4) 0.5269(3) 0.0254(18) Uani 1 1 d .
C16K C 0.6369(6) 0.7125(4) 0.5546(3) 0.0240(17) Uani 1 1 d .
C17K C 0.7375(6) 0.7314(4) 0.5464(3) 0.032(2) Uani 1 1 d .
H17K H 0.7661 0.7610 0.5643 0.038 Uiso 1 1 calc R
C18K C 0.7938(6) 0.7058(4) 0.5115(3) 0.035(2) Uani 1 1 d .
H18K H 0.8631 0.7161 0.5064 0.043 Uiso 1 1 calc R
C19K C 0.7503(6) 0.6651(4) 0.4836(3) 0.039(2) Uani 1 1 d .
H19K H 0.7902 0.6487 0.4595 0.047 Uiso 1 1 calc R
C20K C 0.6504(6) 0.6480(4) 0.4903(3) 0.035(2) Uani 1 1 d .
H20K H 0.6205 0.6208 0.4710 0.042 Uiso 1 1 calc R
C13L C 0.3497(6) 0.8163(4) 0.6751(3) 0.0215(16) Uani 1 1 d .
C14L C 0.5004(6) 0.7924(3) 0.6456(3) 0.0205(16) Uani 1 1 d .
C15L C 0.5142(6) 0.8457(4) 0.6733(3) 0.0290(19) Uani 1 1 d .
C16L C 0.4195(6) 0.8609(4) 0.6919(3) 0.0262(18) Uani 1 1 d .
C17L C 0.4045(6) 0.9103(4) 0.7198(3) 0.0302(19) Uani 1 1 d .
H17L H 0.3394 0.9201 0.7323 0.036 Uiso 1 1 calc R
C18L C 0.4880(7) 0.9448(4) 0.7286(3) 0.037(2) Uani 1 1 d .
H18L H 0.4806 0.9782 0.7480 0.045 Uiso 1 1 calc R
C19L C 0.5833(7) 0.9305(4) 0.7092(3) 0.037(2) Uani 1 1 d .
H19L H 0.6392 0.9555 0.7149 0.045 Uiso 1 1 calc R
C20L C 0.5979(6) 0.8810(4) 0.6818(3) 0.0301(19) Uani 1 1 d .
H20L H 0.6630 0.8712 0.6692 0.036 Uiso 1 1 calc R
C13M C 0.6536(5) 0.3780(3) 0.8938(3) 0.0212(16) Uani 1 1 d .
C14M C 0.5002(5) 0.3805(3) 0.9265(3) 0.0192(15) Uani 1 1 d .
C15M C 0.5265(6) 0.3121(3) 0.9252(3) 0.0216(16) Uani 1 1 d .
C16M C 0.6241(6) 0.3107(3) 0.9050(3) 0.0200(16) Uani 1 1 d .
C17M C 0.6753(6) 0.2515(3) 0.9001(3) 0.0230(17) Uani 1 1 d .
H17M H 0.7427 0.2504 0.8877 0.028 Uiso 1 1 calc R
C18M C 0.6230(6) 0.1952(4) 0.9140(3) 0.0276(18) Uani 1 1 d .
H18M H 0.6544 0.1544 0.9102 0.033 Uiso 1 1 calc R
C19M C 0.5254(7) 0.1967(4) 0.9334(3) 0.0288(19) Uani 1 1 d .
H19M H 0.4916 0.1569 0.9423 0.035 Uiso 1 1 calc R
C20M C 0.4762(6) 0.2546(4) 0.9402(3) 0.0235(17) Uani 1 1 d .
H20M H 0.4104 0.2550 0.9545 0.028 Uiso 1 1 calc R
C13N C 0.7875(5) 0.5630(4) 0.8710(3) 0.0202(16) Uani 1 1 d .
C14N C 0.7766(5) 0.4563(3) 0.8698(3) 0.0188(15) Uani 1 1 d .
C15N C 0.8827(6) 0.4724(4) 0.8582(3) 0.0217(16) Uani 1 1 d .
C16N C 0.8885(6) 0.5391(3) 0.8592(3) 0.0204(16) Uani 1 1 d .
C17N C 0.9812(6) 0.5703(4) 0.8515(3) 0.0275(18) Uani 1 1 d .
H17N H 0.9858 0.6157 0.8525 0.033 Uiso 1 1 calc R
C18N C 1.0665(6) 0.5323(4) 0.8425(4) 0.043(2) Uani 1 1 d .
H18N H 1.1302 0.5520 0.8358 0.052 Uiso 1 1 calc R
C19N C 1.0580(7) 0.4650(4) 0.8433(3) 0.040(2) Uani 1 1 d .
H19N H 1.1172 0.4396 0.8384 0.048 Uiso 1 1 calc R
C20N C 0.9671(6) 0.4344(4) 0.8510(3) 0.0281(18) Uani 1 1 d .
H20N H 0.9628 0.3887 0.8512 0.034 Uiso 1 1 calc R
C13O C 0.5300(6) 0.6444(3) 0.9347(3) 0.0201(16) Uani 1 1 d .
C14O C 0.6813(5) 0.6429(3) 0.8990(3) 0.0199(16) Uani 1 1 d .
C15O C 0.6654(6) 0.7084(3) 0.9116(3) 0.0202(16) Uani 1 1 d .
C16O C 0.5705(6) 0.7096(3) 0.9337(2) 0.0202(16) Uani 1 1 d .
C17O C 0.5304(6) 0.7658(4) 0.9488(3) 0.0258(17) Uani 1 1 d .
H17O H 0.4651 0.7669 0.9635 0.031 Uiso 1 1 calc R
C18O C 0.5896(6) 0.8206(4) 0.9414(3) 0.0271(18) Uani 1 1 d .
H18O H 0.5641 0.8601 0.9512 0.033 Uiso 1 1 calc R
C19O C 0.6853(6) 0.8191(4) 0.9201(3) 0.0298(19) Uani 1 1 d .
H19O H 0.7243 0.8573 0.9161 0.036 Uiso 1 1 calc R
C20O C 0.7251(6) 0.7633(4) 0.9045(3) 0.0237(17) Uani 1 1 d .
H20O H 0.7903 0.7624 0.8896 0.028 Uiso 1 1 calc R
C13P C 0.3947(5) 0.4606(3) 0.9552(2) 0.0161(15) Uani 1 1 d .
C14P C 0.4086(5) 0.5662(3) 0.9598(2) 0.0179(15) Uani 1 1 d .
C15P C 0.3129(6) 0.5462(3) 0.9839(2) 0.0198(16) Uani 1 1 d .
C16P C 0.3032(6) 0.4796(4) 0.9812(3) 0.0236(17) Uani 1 1 d .
C17P C 0.2203(6) 0.4457(4) 1.0002(3) 0.0260(18) Uani 1 1 d .
H17P H 0.2157 0.4002 0.9999 0.031 Uiso 1 1 calc R
C18P C 0.1424(6) 0.4818(4) 1.0203(3) 0.0312(19) Uani 1 1 d .
H18P H 0.0823 0.4607 1.0323 0.037 Uiso 1 1 calc R
C19P C 0.1518(6) 0.5481(4) 1.0229(3) 0.0281(18) Uani 1 1 d .
H19P H 0.0980 0.5710 1.0367 0.034 Uiso 1 1 calc R
C20P C 0.2387(6) 0.5815(4) 1.0057(3) 0.0248(17) Uani 1 1 d .
H20P H 0.2466 0.6261 1.0088 0.030 Uiso 1 1 calc R
Er1A Er 0.99223(2) 0.877380(15) 0.238164(11) 0.01755(8) Uani 1 1 d .
Er2A Er 0.87725(2) 0.835738(15) 0.364131(11) 0.01663(8) Uani 1 1 d .
Er3A Er 0.94200(2) 0.976711(14) 0.128499(11) 0.01370(8) Uani 1 1 d .
Er1B Er 0.45021(3) 0.628936(16) 0.767805(12) 0.02041(9) Uani 1 1 d .
Er2B Er 0.34704(2) 0.665917(15) 0.643043(11) 0.01815(8) Uani 1 1 d .
Er3B Er 0.54581(2) 0.525454(15) 0.869321(11) 0.01573(8) Uani 1 1 d .
N1A N 0.7275(5) 0.9133(3) 0.3433(2) 0.0229(14) Uani 1 1 d .
N2A N 0.9352(5) 0.9479(3) 0.3812(2) 0.0217(14) Uani 1 1 d .
N3A N 0.9961(4) 0.8036(3) 0.4246(2) 0.0201(14) Uani 1 1 d .
N4A N 1.1110(5) 0.7316(3) 0.3860(2) 0.0234(14) Uani 1 1 d .
N1B N 1.1476(4) 0.8050(3) 0.2490(2) 0.0197(13) Uani 1 1 d .
N2B N 0.9419(5) 0.7801(3) 0.2069(2) 0.0222(14) Uani 1 1 d .
N3B N 0.9421(4) 0.7286(3) 0.3558(2) 0.0198(13) Uani 1 1 d .
N4B N 0.8009(5) 0.6803(3) 0.3228(2) 0.0201(13) Uani 1 1 d .
N1C N 0.4165(5) 0.5534(3) 0.6260(2) 0.0245(14) Uani 1 1 d .
N2C N 0.2004(5) 0.5904(3) 0.6666(2) 0.0237(14) Uani 1 1 d .
N3C N 0.7407(4) 0.7611(3) 0.3716(2) 0.0184(13) Uani 1 1 d .
N4C N 0.6223(4) 0.8114(3) 0.4231(2) 0.0215(14) Uani 1 1 d .
N1D N 0.3855(5) 0.7312(3) 0.7950(2) 0.0217(14) Uani 1 1 d .
N2D N 0.5980(5) 0.7016(3) 0.7522(2) 0.0246(14) Uani 1 1 d .
N3D N 0.7938(4) 0.8390(3) 0.4392(2) 0.0184(13) Uani 1 1 d .
N4D N 0.9310(5) 0.8647(3) 0.4859(2) 0.0235(14) Uani 1 1 d .
N3E N 0.9010(4) 0.8925(3) 0.0872(2) 0.0157(12) Uani 1 1 d .
N4E N 1.0635(4) 0.8707(3) 0.0487(2) 0.0197(13) Uani 1 1 d .
N3F N 1.0488(4) 0.9846(3) 0.0606(2) 0.0183(13) Uani 1 1 d .
N4F N 1.0857(4) 1.0996(3) 0.0523(2) 0.0180(13) Uani 1 1 d .
N3G N 0.9171(4) 1.0819(3) 0.0879(2) 0.0180(13) Uani 1 1 d .
N4G N 0.7446(4) 1.1065(3) 0.1141(2) 0.0181(13) Uani 1 1 d .
N3H N 0.7694(4) 0.9895(3) 0.1143(2) 0.0161(12) Uani 1 1 d .
N4H N 0.7265(4) 0.8765(3) 0.1141(2) 0.0184(13) Uani 1 1 d .
N3I N 0.2039(4) 0.7409(3) 0.6353(2) 0.0208(14) Uani 1 1 d .
N4I N 0.0994(5) 0.6893(3) 0.5838(2) 0.0267(15) Uani 1 1 d .
N3J N 0.2765(5) 0.6610(3) 0.5684(2) 0.0229(14) Uani 1 1 d .
N4J N 0.4240(5) 0.6341(3) 0.5216(2) 0.0269(15) Uani 1 1 d .
N3K N 0.4715(5) 0.6973(3) 0.5815(2) 0.0219(14) Uani 1 1 d .
N4K N 0.5739(5) 0.7699(3) 0.6189(2) 0.0254(15) Uani 1 1 d .
N3L N 0.4008(4) 0.7746(3) 0.6497(2) 0.0214(14) Uani 1 1 d .
N4L N 0.2492(5) 0.8235(3) 0.6820(2) 0.0240(14) Uani 1 1 d .
N3M N 0.5767(5) 0.4188(3) 0.9062(2) 0.0213(14) Uani 1 1 d .
N4M N 0.7460(4) 0.3954(3) 0.8761(2) 0.0203(13) Uani 1 1 d .
N3N N 0.7217(5) 0.5119(3) 0.8759(2) 0.0181(13) Uani 1 1 d .
N4N N 0.7688(5) 0.6239(3) 0.8793(2) 0.0209(14) Uani 1 1 d .
N3O N 0.5973(4) 0.6068(3) 0.9119(2) 0.0180(13) Uani 1 1 d .
N4O N 0.4415(5) 0.6264(3) 0.9558(2) 0.0191(13) Uani 1 1 d .
N3P N 0.4525(4) 0.5142(3) 0.9414(2) 0.0166(13) Uani 1 1 d .
N4P N 0.4143(4) 0.3991(3) 0.9474(2) 0.0181(13) Uani 1 1 d .
O1A O 0.8508(4) 0.8399(2) 0.28399(17) 0.0191(11) Uani 1 1 d .
O2A O 1.0647(4) 0.9754(2) 0.24218(18) 0.0285(13) Uani 1 1 d .
O3A O 1.0307(4) 1.0386(2) 0.17393(18) 0.0252(12) Uani 1 1 d .
O4A O 1.0573(3) 0.9010(2) 0.16398(16) 0.0166(10) Uani 1 1 d .
O5A O 0.8734(4) 0.9373(2) 0.19990(17) 0.0205(11) Uani 1 1 d .
O1B O 1.0224(3) 0.8661(2) 0.31743(17) 0.0184(11) Uani 1 1 d .
O2B O 0.3769(5) 0.5299(3) 0.7683(2) 0.0381(15) Uani 1 1 d .
O3B O 0.4347(4) 0.4665(2) 0.83262(19) 0.0311(14) Uani 1 1 d .
O4B O 0.5845(4) 0.5650(3) 0.79306(18) 0.0276(13) Uani 1 1 d .
O5B O 0.4283(4) 0.6037(2) 0.84496(17) 0.0209(11) Uani 1 1 d .
O1C O 0.4893(4) 0.6359(2) 0.68810(17) 0.0194(11) Uani 1 1 d .
O1D O 0.3103(4) 0.6648(2) 0.72347(17) 0.0220(11) Uani 1 1 d .

loop_
_atom_site_aniso_label
_atom_site_aniso_U_11
_atom_site_aniso_U_22
_atom_site_aniso_U_33
_atom_site_aniso_U_23
_atom_site_aniso_U_13
_atom_site_aniso_U_12
C1A 0.015(4) 0.030(4) 0.015(4) 0.006(3) -0.003(3) -0.006(3)
C2A 0.019(4) 0.033(4) 0.019(4) 0.013(3) -0.004(3) 0.004(3)
C3A 0.013(4) 0.038(5) 0.029(4) 0.004(4) -0.001(3) -0.001(3)
C4A 0.024(5) 0.047(5) 0.024(4) 0.011(4) -0.012(4) -0.013(4)
C5A 0.022(4) 0.037(5) 0.025(4) -0.003(4) -0.006(3) -0.008(4)
C6A 0.019(4) 0.033(4) 0.020(4) 0.003(3) -0.002(3) -0.008(3)
C7A 0.010(4) 0.034(4) 0.028(4) 0.014(4) 0.009(3) 0.006(3)
C8A 0.020(4) 0.028(4) 0.028(4) 0.006(3) 0.005(3) 0.008(3)
C9A 0.028(5) 0.024(4) 0.040(5) 0.005(4) 0.011(4) 0.009(3)
C10A 0.030(5) 0.016(4) 0.029(4) -0.002(3) 0.004(4) 0.008(3)
C11A 0.023(4) 0.016(4) 0.024(4) -0.005(3) -0.001(3) -0.003(3)
C12A 0.020(5) 0.056(6) 0.043(5) 0.007(5) -0.008(4) -0.021(4)
C13A 0.019(4) 0.021(4) 0.018(4) 0.007(3) 0.005(3) 0.004(3)
C14A 0.020(4) 0.020(4) 0.022(4) 0.003(3) -0.001(3) 0.002(3)
C15A 0.027(4) 0.026(4) 0.022(4) -0.001(3) -0.005(3) -0.006(3)
C16A 0.023(4) 0.026(4) 0.020(4) 0.004(3) -0.002(3) -0.001(3)
C17A 0.024(4) 0.026(4) 0.027(4) -0.001(3) 0.003(3) 0.002(3)
C18A 0.010(4) 0.044(5) 0.045(5) 0.000(4) -0.007(4) 0.000(4)
C19A 0.031(5) 0.042(5) 0.030(5) 0.001(4) -0.013(4) -0.005(4)
C20A 0.029(5) 0.039(5) 0.027(4) -0.003(4) -0.007(4) 0.000(4)
C21A 0.034(5) 0.023(4) 0.051(6) -0.012(4) -0.003(4) -0.005(4)
C22A 0.058(7) 0.064(7) 0.051(7) -0.009(5) -0.014(6) -0.022(6)
C23A 0.021(4) 0.039(5) 0.028(4) 0.008(4) -0.001(4) 0.000(4)
C24A 0.034(5) 0.026(4) 0.029(5) 0.005(3) 0.012(4) 0.005(4)
C1B 0.016(4) 0.016(3) 0.020(4) 0.005(3) 0.002(3) -0.004(3)
C2B 0.017(4) 0.020(4) 0.020(4) -0.009(3) 0.000(3) 0.000(3)
C3B 0.018(4) 0.026(4) 0.026(4) -0.001(3) -0.003(3) 0.004(3)
C4B 0.023(4) 0.020(4) 0.027(4) -0.003(3) -0.006(3) -0.005(3)
C5B 0.032(5) 0.019(4) 0.027(4) -0.008(3) 0.002(4) -0.007(3)
C6B 0.011(4) 0.019(4) 0.030(4) -0.004(3) 0.002(3) 0.000(3)
C7B 0.014(4) 0.028(4) 0.031(4) -0.003(3) 0.006(3) 0.005(3)
C8B 0.023(4) 0.029(4) 0.027(4) -0.008(3) 0.001(3) 0.002(3)
C9B 0.022(4) 0.024(4) 0.030(4) -0.006(3) -0.001(3) 0.001(3)
C10B 0.026(4) 0.024(4) 0.020(4) -0.004(3) -0.001(3) 0.002(3)
C11B 0.031(5) 0.021(4) 0.026(4) -0.001(3) -0.001(4) 0.000(3)
C12B 0.027(5) 0.032(5) 0.045(5) -0.011(4) -0.001(4) -0.001(4)
C13B 0.020(4) 0.018(4) 0.019(4) 0.005(3) 0.003(3) -0.001(3)
C14B 0.023(4) 0.014(3) 0.018(4) 0.001(3) 0.001(3) 0.002(3)
C15B 0.022(4) 0.023(4) 0.022(4) -0.001(3) 0.003(3) 0.006(3)
C16B 0.020(4) 0.018(4) 0.023(4) 0.002(3) 0.008(3) 0.001(3)
C17B 0.027(5) 0.030(4) 0.027(4) 0.002(4) 0.002(4) 0.000(3)
C18B 0.034(5) 0.017(4) 0.032(5) -0.007(3) 0.007(4) 0.003(3)
C19B 0.035(5) 0.029(4) 0.031(5) 0.000(4) 0.007(4) 0.011(4)
C20B 0.026(4) 0.023(4) 0.034(5) 0.000(3) -0.001(4) 0.006(3)
C21B 0.030(5) 0.029(5) 0.049(6) -0.015(4) 0.000(4) -0.005(4)
C22B 0.042(6) 0.054(6) 0.044(6) -0.012(5) -0.004(5) -0.015(5)
C23B 0.094(10) 0.061(7) 0.042(6) -0.003(5) 0.015(6) 0.047(7)
C24B 0.017(4) 0.045(5) 0.037(5) 0.014(4) 0.000(4) -0.006(4)
C1C 0.009(4) 0.031(4) 0.018(4) 0.003(3) -0.001(3) 0.001(3)
C2C 0.012(4) 0.024(4) 0.022(4) -0.001(3) -0.001(3) -0.001(3)
C3C 0.024(4) 0.026(4) 0.027(4) -0.003(3) -0.006(3) 0.007(3)
C4C 0.022(4) 0.024(4) 0.031(4) -0.001(3) 0.000(3) 0.006(3)
C5C 0.011(4) 0.027(4) 0.030(4) 0.002(3) -0.006(3) -0.003(3)
C6C 0.018(4) 0.026(4) 0.015(4) -0.002(3) -0.003(3) -0.002(3)
C7C 0.031(5) 0.018(4) 0.022(4) -0.005(3) -0.001(3) -0.006(3)
C8C 0.028(5) 0.025(4) 0.034(5) -0.005(4) -0.003(4) -0.007(3)
C9C 0.028(5) 0.026(4) 0.041(5) 0.001(4) -0.003(4) -0.014(4)
C10C 0.022(4) 0.029(4) 0.035(5) 0.000(4) -0.002(4) -0.011(3)
C11C 0.011(4) 0.031(4) 0.032(5) 0.005(4) -0.007(3) 0.000(3)
C12C 0.023(5) 0.036(5) 0.047(5) -0.010(4) 0.005(4) 0.004(4)
C13C 0.020(4) 0.020(4) 0.015(4) 0.004(3) 0.001(3) 0.000(3)
C14C 0.019(4) 0.016(4) 0.025(4) 0.001(3) -0.005(3) 0.003(3)
C15C 0.015(4) 0.024(4) 0.031(4) 0.000(3) -0.004(3) -0.004(3)
C16C 0.016(4) 0.028(4) 0.014(4) 0.001(3) -0.003(3) -0.005(3)
C17C 0.027(5) 0.027(4) 0.047(5) -0.011(4) 0.007(4) -0.014(4)
C18C 0.015(4) 0.034(5) 0.061(6) 0.000(4) 0.005(4) -0.001(4)
C19C 0.021(5) 0.036(5) 0.057(6) -0.007(4) -0.008(4) -0.007(4)
C20C 0.022(4) 0.027(4) 0.034(5) 0.000(4) -0.002(4) 0.001(3)
C1D 0.016(4) 0.020(4) 0.023(4) 0.002(3) 0.002(3) 0.011(3)
C2D 0.020(4) 0.027(4) 0.018(4) 0.008(3) -0.003(3) 0.008(3)
C3D 0.037(5) 0.037(5) 0.024(4) 0.002(4) 0.008(4) 0.016(4)
C4D 0.020(5) 0.055(6) 0.027(5) 0.009(4) 0.008(4) 0.007(4)
C5D 0.021(4) 0.049(5) 0.028(5) 0.011(4) -0.001(4) 0.001(4)
C6D 0.022(4) 0.023(4) 0.025(4) 0.017(3) 0.003(3) 0.005(3)
C7D 0.032(5) 0.024(4) 0.022(4) 0.001(3) 0.005(4) -0.001(3)
C8D 0.032(5) 0.027(4) 0.032(5) -0.011(4) -0.002(4) -0.004(4)
C9D 0.024(4) 0.026(4) 0.032(5) -0.010(3) -0.007(4) -0.001(3)
C10D 0.032(5) 0.040(5) 0.035(5) -0.020(4) -0.005(4) 0.001(4)
C11D 0.012(4) 0.031(4) 0.028(4) -0.004(3) -0.007(3) -0.002(3)
C12D 0.029(5) 0.072(7) 0.050(6) 0.012(5) 0.008(5) 0.015(5)
C13D 0.024(4) 0.024(4) 0.012(4) -0.002(3) 0.003(3) 0.004(3)
C14D 0.025(4) 0.018(4) 0.018(4) 0.001(3) 0.006(3) 0.001(3)
C15D 0.026(4) 0.018(4) 0.024(4) -0.002(3) 0.006(3) 0.001(3)
C16D 0.028(4) 0.019(4) 0.021(4) -0.001(3) 0.003(3) 0.000(3)
C17D 0.038(5) 0.030(4) 0.033(5) -0.004(4) 0.002(4) -0.002(4)
C18D 0.046(6) 0.026(4) 0.033(5) -0.011(4) 0.018(4) -0.002(4)
C19D 0.032(5) 0.039(5) 0.037(5) -0.007(4) 0.010(4) 0.004(4)
C20D 0.024(4) 0.033(4) 0.031(5) -0.002(4) 0.011(4) 0.004(4)
C13E 0.017(4) 0.021(4) 0.018(4) -0.002(3) -0.001(3) 0.000(3)
C14E 0.022(4) 0.020(4) 0.020(4) -0.006(3) -0.003(3) -0.002(3)
C15E 0.017(4) 0.017(4) 0.021(4) -0.004(3) -0.003(3) 0.001(3)
C16E 0.022(4) 0.019(4) 0.014(4) -0.003(3) -0.004(3) -0.004(3)
C17E 0.022(4) 0.025(4) 0.021(4) -0.004(3) -0.001(3) 0.008(3)
C18E 0.032(5) 0.020(4) 0.034(5) -0.012(3) -0.005(4) 0.004(3)
C19E 0.040(5) 0.018(4) 0.031(5) -0.003(3) -0.003(4) -0.009(3)
C20E 0.020(4) 0.022(4) 0.026(4) -0.007(3) -0.003(3) -0.005(3)
C13F 0.017(4) 0.019(4) 0.015(4) -0.001(3) -0.002(3) 0.003(3)
C14F 0.017(4) 0.024(4) 0.014(4) -0.002(3) 0.002(3) -0.001(3)
C15F 0.019(4) 0.024(4) 0.018(4) -0.002(3) -0.001(3) -0.002(3)
C16F 0.008(3) 0.025(4) 0.020(4) 0.002(3) 0.002(3) -0.002(3)
C17F 0.014(4) 0.029(4) 0.022(4) -0.002(3) -0.004(3) -0.001(3)
C18F 0.016(4) 0.034(4) 0.026(4) -0.003(3) 0.001(3) -0.007(3)
C19F 0.016(4) 0.029(4) 0.024(4) -0.005(3) 0.003(3) 0.007(3)
C20F 0.025(4) 0.020(4) 0.012(3) 0.000(3) -0.004(3) 0.004(3)
C13G 0.018(4) 0.019(4) 0.016(4) -0.008(3) -0.002(3) 0.002(3)
C14G 0.011(4) 0.020(4) 0.020(4) 0.002(3) -0.003(3) -0.001(3)
C15G 0.017(4) 0.020(4) 0.015(4) -0.001(3) -0.006(3) -0.003(3)
C16G 0.021(4) 0.018(4) 0.016(4) -0.004(3) -0.004(3) 0.000(3)
C17G 0.019(4) 0.023(4) 0.025(4) 0.000(3) 0.002(3) 0.004(3)
C18G 0.030(5) 0.015(4) 0.029(4) -0.003(3) 0.003(4) 0.006(3)
C19G 0.033(5) 0.016(4) 0.033(5) -0.004(3) 0.002(4) -0.004(3)
C20G 0.019(4) 0.023(4) 0.024(4) 0.001(3) 0.001(3) -0.004(3)
C13H 0.012(4) 0.026(4) 0.021(4) -0.004(3) -0.002(3) -0.006(3)
C14H 0.017(4) 0.020(4) 0.012(3) 0.001(3) 0.001(3) 0.003(3)
C15H 0.020(4) 0.027(4) 0.014(4) -0.008(3) -0.003(3) -0.001(3)
C16H 0.012(4) 0.028(4) 0.017(4) -0.004(3) 0.000(3) -0.002(3)
C17H 0.016(4) 0.016(4) 0.041(5) -0.006(3) 0.004(3) -0.004(3)
C18H 0.009(4) 0.041(5) 0.057(6) -0.016(4) 0.007(4) -0.006(3)
C19H 0.015(4) 0.035(5) 0.062(6) -0.016(4) 0.011(4) 0.007(4)
C20H 0.018(4) 0.023(4) 0.039(5) -0.011(4) 0.003(4) 0.001(3)
C13I 0.017(4) 0.019(4) 0.027(4) 0.000(3) -0.002(3) 0.002(3)
C14I 0.013(4) 0.019(4) 0.027(4) 0.008(3) -0.003(3) -0.001(3)
C15I 0.019(4) 0.031(4) 0.027(4) 0.009(3) 0.000(3) 0.001(3)
C16I 0.027(4) 0.025(4) 0.025(4) 0.012(3) 0.001(3) -0.005(3)
C17I 0.018(4) 0.049(5) 0.035(5) 0.002(4) -0.007(4) 0.000(4)
C18I 0.022(5) 0.054(6) 0.052(6) -0.004(5) 0.000(4) 0.012(4)
C19I 0.034(5) 0.045(5) 0.048(6) -0.002(5) 0.007(4) 0.016(4)
C20I 0.034(5) 0.037(5) 0.035(5) 0.003(4) 0.008(4) 0.006(4)
C13J 0.026(4) 0.030(4) 0.016(4) 0.001(3) -0.003(3) -0.006(3)
C14J 0.023(4) 0.033(4) 0.018(4) 0.006(3) -0.007(3) -0.005(3)
C15J 0.031(5) 0.027(4) 0.026(4) 0.002(3) -0.010(4) -0.002(4)
C16J 0.025(4) 0.030(4) 0.023(4) 0.000(3) -0.004(3) -0.004(3)
C17J 0.036(5) 0.039(5) 0.029(5) -0.009(4) -0.008(4) -0.007(4)
C18J 0.048(6) 0.037(5) 0.033(5) -0.010(4) -0.012(4) -0.004(4)
C19J 0.035(5) 0.040(5) 0.037(5) -0.005(4) -0.016(4) -0.012(4)
C20J 0.023(5) 0.044(5) 0.031(5) 0.002(4) -0.011(4) -0.008(4)
C13K 0.021(4) 0.025(4) 0.018(4) 0.005(3) -0.007(3) -0.004(3)
C14K 0.019(4) 0.021(4) 0.022(4) 0.006(3) 0.001(3) 0.000(3)
C15K 0.026(4) 0.034(4) 0.013(4) 0.005(3) 0.000(3) 0.002(3)
C16K 0.014(4) 0.033(4) 0.022(4) 0.008(3) -0.007(3) -0.002(3)
C17K 0.017(4) 0.038(5) 0.037(5) 0.008(4) -0.001(4) -0.007(4)
C18K 0.015(4) 0.041(5) 0.044(5) 0.013(4) 0.004(4) 0.004(4)
C19K 0.024(5) 0.045(5) 0.041(5) 0.014(4) 0.009(4) 0.010(4)
C20K 0.031(5) 0.039(5) 0.032(5) -0.003(4) 0.008(4) 0.010(4)
C13L 0.021(4) 0.026(4) 0.016(4) 0.006(3) -0.007(3) -0.004(3)
C14L 0.019(4) 0.017(4) 0.023(4) 0.004(3) -0.006(3) -0.002(3)
C15L 0.028(5) 0.027(4) 0.029(4) 0.008(3) -0.010(4) -0.009(3)
C16L 0.025(4) 0.024(4) 0.028(4) 0.004(3) -0.011(4) -0.001(3)
C17L 0.032(5) 0.026(4) 0.031(5) 0.001(4) -0.012(4) -0.001(4)
C18L 0.053(6) 0.019(4) 0.040(5) -0.002(4) -0.022(5) 0.000(4)
C19L 0.038(5) 0.035(5) 0.039(5) 0.003(4) -0.018(4) -0.011(4)
C20L 0.024(4) 0.034(5) 0.033(5) -0.005(4) -0.008(4) -0.009(4)
C13M 0.018(4) 0.021(4) 0.026(4) -0.005(3) -0.004(3) 0.003(3)
C14M 0.012(4) 0.024(4) 0.022(4) -0.005(3) -0.004(3) -0.003(3)
C15M 0.025(4) 0.020(4) 0.019(4) -0.001(3) -0.010(3) -0.003(3)
C16M 0.022(4) 0.020(4) 0.018(4) -0.004(3) -0.005(3) 0.001(3)
C17M 0.024(4) 0.022(4) 0.024(4) -0.006(3) -0.004(3) 0.006(3)
C18M 0.041(5) 0.017(4) 0.026(4) -0.005(3) -0.002(4) 0.005(3)
C19M 0.043(5) 0.018(4) 0.024(4) 0.001(3) -0.001(4) -0.006(4)
C20M 0.022(4) 0.028(4) 0.021(4) -0.003(3) -0.002(3) -0.004(3)
C13N 0.012(4) 0.025(4) 0.024(4) -0.001(3) -0.003(3) -0.006(3)
C14N 0.017(4) 0.018(4) 0.022(4) -0.003(3) -0.006(3) -0.004(3)
C15N 0.019(4) 0.026(4) 0.020(4) 0.000(3) -0.004(3) 0.002(3)
C16N 0.020(4) 0.018(4) 0.023(4) -0.003(3) 0.002(3) -0.006(3)
C17N 0.024(4) 0.024(4) 0.034(5) -0.002(3) -0.002(4) 0.001(3)
C18N 0.017(5) 0.044(5) 0.065(7) -0.004(5) 0.010(4) 0.002(4)
C19N 0.024(5) 0.036(5) 0.061(6) -0.010(5) 0.005(4) 0.006(4)
C20N 0.021(4) 0.025(4) 0.040(5) -0.011(4) -0.002(4) 0.006(3)
C13O 0.021(4) 0.018(4) 0.020(4) -0.002(3) -0.005(3) 0.006(3)
C14O 0.015(4) 0.023(4) 0.022(4) -0.003(3) -0.006(3) 0.000(3)
C15O 0.022(4) 0.020(4) 0.021(4) -0.008(3) -0.008(3) 0.002(3)
C16O 0.027(4) 0.019(4) 0.016(4) -0.004(3) -0.005(3) -0.001(3)
C17O 0.024(4) 0.030(4) 0.025(4) -0.010(3) -0.004(3) 0.003(3)
C18O 0.031(5) 0.023(4) 0.032(5) -0.015(3) -0.007(4) 0.003(3)
C19O 0.033(5) 0.022(4) 0.035(5) -0.006(4) -0.005(4) -0.009(3)
C20O 0.019(4) 0.025(4) 0.028(4) -0.010(3) 0.000(3) 0.000(3)
C13P 0.014(4) 0.026(4) 0.009(3) -0.003(3) -0.003(3) 0.001(3)
C14P 0.018(4) 0.025(4) 0.012(3) -0.005(3) -0.002(3) 0.000(3)
C15P 0.022(4) 0.020(4) 0.017(4) -0.001(3) -0.004(3) 0.004(3)
C16P 0.024(4) 0.028(4) 0.019(4) -0.003(3) 0.003(3) 0.000(3)
C17P 0.027(4) 0.032(4) 0.019(4) -0.005(3) 0.005(3) -0.001(3)
C18P 0.022(4) 0.041(5) 0.028(4) -0.001(4) 0.012(4) -0.002(4)
C19P 0.019(4) 0.037(5) 0.027(4) -0.004(4) 0.004(3) 0.005(3)
C20P 0.027(4) 0.029(4) 0.018(4) -0.004(3) 0.001(3) 0.005(3)
Er1A 0.01583(17) 0.02034(17) 0.01570(17) -0.00039(13) 0.00064(13) 0.00045(13)
Er2A 0.01298(17) 0.01898(16) 0.01690(17) -0.00031(13) 0.00234(13) 0.00212(12)
Er3A 0.01162(16) 0.01500(15) 0.01431(16) -0.00171(12) 0.00019(12) -0.00020(12)
Er1B 0.02265(19) 0.02032(17) 0.01791(17) -0.00126(13) -0.00365(14) 0.00205(14)
Er2B 0.01414(17) 0.02109(17) 0.01841(17) 0.00101(13) -0.00223(13) -0.00294(13)
Er3B 0.01447(17) 0.01524(16) 0.01728(17) -0.00163(12) -0.00153(13) 0.00098(12)
N1A 0.015(3) 0.025(3) 0.026(4) 0.002(3) 0.003(3) 0.006(3)
N2A 0.022(4) 0.020(3) 0.021(3) 0.002(3) 0.002(3) 0.006(3)
N3A 0.016(3) 0.017(3) 0.024(3) 0.003(3) 0.004(3) 0.003(2)
N4A 0.018(3) 0.022(3) 0.028(4) 0.003(3) 0.002(3) 0.003(3)
N1B 0.017(3) 0.018(3) 0.025(3) -0.006(3) 0.006(3) 0.002(2)
N2B 0.022(4) 0.021(3) 0.022(3) 0.001(3) 0.002(3) -0.001(3)
N3B 0.010(3) 0.024(3) 0.024(3) 0.001(3) 0.001(3) 0.002(2)
N4B 0.022(3) 0.016(3) 0.022(3) 0.000(3) 0.000(3) 0.001(3)
N1C 0.023(4) 0.025(3) 0.025(4) -0.001(3) -0.002(3) -0.007(3)
N2C 0.020(3) 0.024(3) 0.025(3) 0.006(3) -0.004(3) 0.000(3)
N3C 0.013(3) 0.022(3) 0.018(3) 0.004(3) 0.005(2) 0.002(2)
N4C 0.017(3) 0.028(3) 0.020(3) -0.004(3) 0.006(3) -0.005(3)
N1D 0.024(4) 0.025(3) 0.016(3) -0.002(3) -0.001(3) -0.003(3)
N2D 0.020(4) 0.026(3) 0.028(4) -0.005(3) -0.007(3) 0.009(3)
N3D 0.015(3) 0.023(3) 0.016(3) -0.002(3) 0.007(3) 0.003(2)
N4D 0.020(3) 0.032(4) 0.018(3) -0.003(3) 0.001(3) 0.002(3)
N3E 0.012(3) 0.014(3) 0.022(3) -0.005(2) 0.001(2) 0.003(2)
N4E 0.020(3) 0.021(3) 0.018(3) -0.004(3) 0.002(3) -0.001(3)
N3F 0.015(3) 0.021(3) 0.019(3) -0.003(3) 0.004(3) 0.004(2)
N4F 0.015(3) 0.022(3) 0.016(3) -0.002(2) 0.002(2) 0.000(2)
N3G 0.018(3) 0.017(3) 0.019(3) 0.002(2) 0.000(3) -0.007(2)
N4G 0.013(3) 0.023(3) 0.020(3) -0.006(3) -0.001(3) 0.001(2)
N3H 0.008(3) 0.020(3) 0.019(3) -0.002(2) 0.001(2) 0.000(2)
N4H 0.017(3) 0.015(3) 0.023(3) -0.003(2) 0.002(3) 0.005(2)
N3I 0.013(3) 0.025(3) 0.024(3) 0.000(3) -0.001(3) 0.002(3)
N4I 0.020(4) 0.030(4) 0.028(4) 0.005(3) -0.006(3) -0.006(3)
N3J 0.018(3) 0.028(3) 0.023(3) 0.000(3) -0.002(3) -0.004(3)
N4J 0.025(4) 0.036(4) 0.020(3) -0.003(3) -0.002(3) -0.003(3)
N3K 0.019(3) 0.021(3) 0.024(3) 0.003(3) 0.001(3) -0.006(3)
N4K 0.024(4) 0.027(3) 0.021(3) 0.008(3) -0.002(3) -0.004(3)
N3L 0.014(3) 0.027(3) 0.021(3) 0.005(3) -0.006(3) -0.003(3)
N4L 0.021(4) 0.020(3) 0.030(4) 0.001(3) -0.002(3) -0.002(3)
N3M 0.019(3) 0.021(3) 0.023(3) 0.000(3) -0.003(3) -0.002(3)
N4M 0.012(3) 0.025(3) 0.024(3) -0.004(3) 0.000(3) -0.001(3)
N3N 0.024(3) 0.009(3) 0.021(3) 0.001(2) 0.000(3) 0.000(2)
N4N 0.019(3) 0.018(3) 0.025(3) -0.001(3) 0.001(3) -0.001(3)
N3O 0.014(3) 0.016(3) 0.023(3) -0.004(3) 0.001(3) 0.005(2)
N4O 0.021(3) 0.019(3) 0.018(3) -0.007(3) -0.001(3) 0.003(3)
N3P 0.019(3) 0.017(3) 0.013(3) 0.000(2) -0.002(2) 0.000(2)
N4P 0.019(3) 0.014(3) 0.020(3) 0.002(2) -0.003(3) -0.002(2)
O1A 0.013(3) 0.026(3) 0.017(3) 0.001(2) -0.001(2) -0.003(2)
O2A 0.040(3) 0.024(3) 0.022(3) 0.002(2) -0.010(3) -0.007(2)
O3A 0.035(3) 0.023(3) 0.018(3) -0.001(2) -0.013(2) -0.009(2)
O4A 0.009(2) 0.021(3) 0.019(3) 0.001(2) -0.002(2) 0.0017(19)
O5A 0.014(3) 0.028(3) 0.017(3) 0.004(2) 0.001(2) 0.006(2)
O1B 0.007(2) 0.022(3) 0.025(3) -0.001(2) 0.004(2) 0.003(2)
O2B 0.052(4) 0.029(3) 0.034(3) 0.001(3) -0.023(3) -0.002(3)
O3B 0.043(4) 0.023(3) 0.029(3) 0.000(2) -0.026(3) -0.008(3)
O4B 0.025(3) 0.029(3) 0.025(3) 0.007(2) 0.003(2) 0.012(2)
O5B 0.016(3) 0.022(3) 0.023(3) 0.001(2) -0.006(2) 0.006(2)
O1C 0.018(3) 0.025(3) 0.016(3) -0.006(2) 0.000(2) -0.001(2)
O1D 0.018(3) 0.027(3) 0.021(3) -0.002(2) -0.001(2) 0.000(2)

loop_
_atom_type_symbol
_atom_type_description
_atom_type_scat_dispersion_real
_atom_type_scat_dispersion_imag
_atom_type_scat_source
C C 0.0033 0.0016 'International Tables Vol C Tables 4.2.6.8 and 6.1.1.4'
H H 0.0000 0.0000 'International Tables Vol C Tables 4.2.6.8 and 6.1.1.4'
N N 0.0061 0.0033 'International Tables Vol C Tables 4.2.6.8 and 6.1.1.4'
O O 0.0106 0.0060 'International Tables Vol C Tables 4.2.6.8 and 6.1.1.4'
Er Er -0.2586 4.9576 'International Tables Vol C Tables 4.2.6.8 and 6.1.1.4'

loop_
_geom_angle_atom_site_label_1
_geom_angle_atom_site_label_2
_geom_angle_atom_site_label_3
_geom_angle
O1A C1A C6A 121.2(7)
O1A C1A C2A 120.9(7)
C6A C1A C2A 117.8(7)
C3A C2A C1A 119.9(8)
C3A C2A C7A 116.9(7)
C1A C2A C7A 123.1(7)
C4A C3A C2A 123.2(8)
C4A C3A H3AA 118.4
C2A C3A H3AA 118.4
C5A C4A C3A 115.6(7)
C5A C4A C12A 122.3(9)
C3A C4A C12A 122.1(8)
C4A C5A C6A 123.6(8)
C4A C5A H5AA 118.2
C6A C5A H5AA 118.2
C5A C6A C1A 119.7(7)
C5A C6A C11B 115.5(7)
C1A C6A C11B 124.7(7)
N1A C7A C2A 129.5(7)
N1A C7A H7AA 115.3
C2A C7A H7AA 115.3
N1A C8A C9A 112.9(6)
N1A C8A H8AA 109.0
C9A C8A H8AA 109.0
N1A C8A H8AB 109.0
C9A C8A H8AB 109.0
H8AA C8A H8AB 107.8
C10A C9A C8A 114.6(6)
C10A C9A H9AA 108.6
C8A C9A H9AA 108.6
C10A C9A H9AB 108.6
C8A C9A H9AB 108.6
H9AA C9A H9AB 107.6
N2A C10A C9A 113.5(6)
N2A C10A H10A 108.9
C9A C10A H10A 108.9
N2A C10A H10B 108.9
C9A C10A H10B 108.9
H10A C10A H10B 107.7
N2A C11A C6B 127.6(7)
N2A C11A H11A 116.2
C6B C11A H11A 116.2
C4A C12A H12A 109.5
C4A C12A H12B 109.5
H12A C12A H12B 109.5
C4A C12A H12C 109.5
H12A C12A H12C 109.5
H12B C12A H12C 109.5
N4A C13A N3A 127.6(7)
N4A C13A C16A 122.9(7)
N3A C13A C16A 109.5(7)
N4D C14A N3A 127.8(7)
N4D C14A C15A 121.2(7)
N3A C14A C15A 110.9(6)
C16A C15A C20A 121.0(8)
C16A C15A C14A 105.5(7)
C20A C15A C14A 133.5(8)
C15A C16A C17A 120.7(7)
C15A C16A C13A 107.0(7)
C17A C16A C13A 132.3(7)
C18A C17A C16A 118.9(8)
C18A C17A H17A 120.5
C16A C17A H17A 120.5
C17A C18A C19A 120.1(7)
C17A C18A H18A 120.0
C19A C18A H18A 120.0
C20A C19A C18A 121.2(8)
C20A C19A H19A 119.4
C18A C19A H19A 119.4
C19A C20A C15A 118.0(8)
C19A C20A H20A 121.0
C15A C20A H20A 121.0
O3A C21A O2A 126.8(7)
O3A C21A C22A 117.1(8)
O2A C21A C22A 116.0(8)
C21A C22A H22A 109.5
C21A C22A H22B 109.5
H22A C22A H22B 109.5
C21A C22A H22C 109.5
H22A C22A H22C 109.5
H22B C22A H22C 109.5
O4A C23A H23A 109.5
O4A C23A H23B 109.5
H23A C23A H23B 109.5
O4A C23A H23C 109.5
H23A C23A H23C 109.5
H23B C23A H23C 109.5
O5A C24A H24A 109.5
O5A C24A H24B 109.5
H24A C24A H24B 109.5
O5A C24A H24C 109.5
H24A C24A H24C 109.5
H24B C24A H24C 109.5
O1B C1B C2B 121.3(6)
O1B C1B C6B 120.5(6)
C2B C1B C6B 118.1(6)
C3B C2B C1B 119.5(7)
C3B C2B C7B 116.2(7)
C1B C2B C7B 124.3(7)
C4B C3B C2B 123.1(7)
C4B C3B H3BA 118.5
C2B C3B H3BA 118.5
C3B C4B C5B 116.5(7)
C3B C4B C12B 120.8(7)
C5B C4B C12B 122.7(7)
C4B C5B C6B 123.1(7)
C4B C5B H5BA 118.4
C6B C5B H5BA 118.4
C5B C6B C1B 119.7(7)
C5B C6B C11A 116.7(7)
C1B C6B C11A 123.4(7)
N1B C7B C2B 128.8(7)
N1B C7B H7BA 115.6
C2B C7B H7BA 115.6
N1B C8B C9B 113.9(6)
N1B C8B H8BA 108.8
C9B C8B H8BA 108.8
N1B C8B H8BB 108.8
C9B C8B H8BB 108.8
H8BA C8B H8BB 107.7
C10B C9B C8B 116.2(6)
C10B C9B H9BA 108.2
C8B C9B H9BA 108.2
C10B C9B H9BB 108.2
C8B C9B H9BB 108.2
H9BA C9B H9BB 107.4
N2B C10B C9B 112.8(6)
N2B C10B H10C 109.0
C9B C10B H10C 109.0
N2B C10B H10D 109.0
C9B C10B H10D 109.0
H10C C10B H10D 107.8
N2B C11B C6A 127.3(7)
N2B C11B H11B 116.3
C6A C11B H11B 116.3
C4B C12B H12D 109.5
C4B C12B H12E 109.5
H12D C12B H12E 109.5
C4B C12B H12F 109.5
H12D C12B H12F 109.5
H12E C12B H12F 109.5
N4B C13B N3B 128.9(7)
N4B C13B C16B 120.3(7)
N3B C13B C16B 110.7(6)
N4A C14B N3B 127.9(7)
N4A C14B C15B 121.4(7)
N3B C14B C15B 110.5(6)
C20B C15B C16B 120.4(7)
C20B C15B C14B 133.5(8)
C16B C15B C14B 106.0(6)
C17B C16B C15B 121.6(7)
C17B C16B C13B 132.8(7)
C15B C16B C13B 105.5(6)
C16B C17B C18B 118.5(8)
C16B C17B H17B 120.8
C18B C17B H17B 120.8
C17B C18B C19B 119.5(7)
C17B C18B H18B 120.2
C19B C18B H18B 120.2
C20B C19B C18B 121.6(8)
C20B C19B H19B 119.2
C18B C19B H19B 119.2
C19B C20B C15B 118.3(8)
C19B C20B H20B 120.8
C15B C20B H20B 120.8
O3B C21B O2B 127.3(8)
O3B C21B C22B 115.6(8)
O2B C21B C22B 117.0(8)
C21B C22B H22D 109.5
C21B C22B H22E 109.5
H22D C22B H22E 109.5
C21B C22B H22F 109.5
H22D C22B H22F 109.5
H22E C22B H22F 109.5
O4B C23B H23D 109.5
O4B C23B H23E 109.5
H23D C23B H23E 109.5
O4B C23B H23F 109.5
H23D C23B H23F 109.5
H23E C23B H23F 109.5
O5B C24B H24D 109.5
O5B C24B H24E 109.5
H24D C24B H24E 109.5
O5B C24B H24F 109.5
H24D C24B H24F 109.5
H24E C24B H24F 109.5
O1C C1C C6C 122.2(7)
O1C C1C C2C 119.7(6)
C6C C1C C2C 118.1(7)
C3C C2C C1C 119.8(7)
C3C C2C C7C 116.4(7)
C1C C2C C7C 123.7(7)
C4C C3C C2C 122.9(7)
C4C C3C H3CA 118.6
C2C C3C H3CA 118.6
C5C C4C C3C 115.6(7)
C5C C4C C12C 122.1(7)
C3C C4C C12C 122.2(7)
C4C C5C C6C 123.8(7)
C4C C5C H5CA 118.1
C6C C5C H5CA 118.1
C5C C6C C1C 119.8(7)
C5C C6C C11D 115.9(7)
C1C C6C C11D 124.3(7)
N1C C7C C2C 127.6(7)
N1C C7C H7CA 116.2
C2C C7C H7CA 116.2
N1C C8C C9C 113.7(7)
N1C C8C H8CA 108.8
C9C C8C H8CA 108.8
N1C C8C H8CB 108.8
C9C C8C H8CB 108.8
H8CA C8C H8CB 107.7
C10C C9C C8C 114.2(7)
C10C C9C H9CA 108.7
C8C C9C H9CA 108.7
C10C C9C H9CB 108.7
C8C C9C H9CB 108.7
H9CA C9C H9CB 107.6
N2C C10C C9C 113.3(6)
N2C C10C H10E 108.9
C9C C10C H10E 108.9
N2C C10C H10F 108.9
C9C C10C H10F 108.9
H10E C10C H10F 107.7
N2C C11C C6D 128.6(7)
N2C C11C H11C 115.7
C6D C11C H11C 115.7
C4C C12C H12G 109.5
C4C C12C H12H 109.5
H12G C12C H12H 109.5
C4C C12C H12I 109.5
H12G C12C H12I 109.5
H12H C12C H12I 109.5
N4C C13C N3C 127.7(7)
N4C C13C C16C 121.3(7)
N3C C13C C16C 110.9(6)
N4B C14C N3C 128.3(7)
N4B C14C C15C 121.7(7)
N3C C14C C15C 109.9(6)
C20C C15C C16C 120.7(7)
C20C C15C C14C 133.5(7)
C16C C15C C14C 105.8(6)
C17C C16C C15C 122.3(7)
C17C C16C C13C 131.0(7)
C15C C16C C13C 106.6(6)
C16C C17C C18C 117.4(8)
C16C C17C H17C 121.3
C18C C17C H17C 121.3
C17C C18C C19C 121.1(8)
C17C C18C H18C 119.4
C19C C18C H18C 119.4
C20C C19C C18C 120.4(8)
C20C C19C H19C 119.8
C18C C19C H19C 119.8
C19C C20C C15C 118.1(8)
C19C C20C H20C 121.0
C15C C20C H20C 121.0
O1D C1D C2D 121.0(7)
O1D C1D C6D 121.1(7)
C2D C1D C6D 117.8(7)
C1D C2D C3D 120.3(8)
C1D C2D C7D 123.5(7)
C3D C2D C7D 116.2(8)
C4D C3D C2D 122.7(8)
C4D C3D H3DA 118.6
C2D C3D H3DA 118.6
C3D C4D C5D 116.6(8)
C3D C4D C12D 121.7(9)
C5D C4D C12D 121.6(9)
C4D C5D C6D 122.4(8)
C4D C5D H5DA 118.8
C6D C5D H5DA 118.8
C1D C6D C5D 119.9(8)
C1D C6D C11C 123.2(7)
C5D C6D C11C 116.9(8)
N1D C7D C2D 127.5(7)
N1D C7D H7DA 116.3
C2D C7D H7DA 116.3
N1D C8D C9D 113.3(7)
N1D C8D H8DA 108.9
C9D C8D H8DA 108.9
N1D C8D H8DB 108.9
C9D C8D H8DB 108.9
H8DA C8D H8DB 107.7
C8D C9D C10D 115.3(7)
C8D C9D H9DA 108.5
C10D C9D H9DA 108.5
C8D C9D H9DB 108.5
C10D C9D H9DB 108.5
H9DA C9D H9DB 107.5
N2D C10D C9D 114.0(7)
N2D C10D H10G 108.8
C9D C10D H10G 108.8
N2D C10D H10H 108.8
C9D C10D H10H 108.8
H10G C10D H10H 107.7
N2D C11D C6C 128.2(7)
N2D C11D H11D 115.9
C6C C11D H11D 115.9
C4D C12D H12J 109.5
C4D C12D H12K 109.5
H12J C12D H12K 109.5
C4D C12D H12L 109.5
H12J C12D H12L 109.5
H12K C12D H12L 109.5
N3D C13D N4D 128.5(7)
N3D C13D C16D 110.9(6)
N4D C13D C16D 120.4(7)
N4C C14D N3D 127.6(7)
N4C C14D C15D 123.0(7)
N3D C14D C15D 109.3(6)
C16D C15D C20D 120.6(7)
C16D C15D C14D 107.4(7)
C20D C15D C14D 132.0(8)
C17D C16D C15D 121.9(8)
C17D C16D C13D 133.6(8)
C15D C16D C13D 104.4(6)
C16D C17D C18D 117.4(8)
C16D C17D H17D 121.3
C18D C17D H17D 121.3
C17D C18D C19D 122.0(8)
C17D C18D H18D 119.0
C19D C18D H18D 119.0
C20D C19D C18D 120.6(8)
C20D C19D H19D 119.7
C18D C19D H19D 119.7
C19D C20D C15D 117.5(8)
C19D C20D H20D 121.2
C15D C20D H20D 121.2
N4E C13E N3E 127.5(6)
N4E C13E C16E 122.5(7)
N3E C13E C16E 109.9(6)
N4H C14E N3E 127.4(6)
N4H C14E C15E 123.2(6)
N3E C14E C15E 109.4(6)
C20E C15E C16E 121.3(7)
C20E C15E C14E 131.7(7)
C16E C15E C14E 107.0(6)
C17E C16E C15E 121.7(7)
C17E C16E C13E 132.2(7)
C15E C16E C13E 106.1(6)
C18E C17E C16E 116.7(7)
C18E C17E H17E 121.6
C16E C17E H17E 121.6
C17E C18E C19E 121.9(7)
C17E C18E H18E 119.1
C19E C18E H18E 119.1
C20E C19E C18E 121.2(7)
C20E C19E H19E 119.4
C18E C19E H19E 119.4
C15E C20E C19E 117.2(7)
C15E C20E H20E 121.4
C19E C20E H20E 121.4
N4F C13F N3F 128.0(6)
N4F C13F C16F 123.7(6)
N3F C13F C16F 108.3(6)
N4E C14F N3F 127.6(6)
N4E C14F C15F 122.6(7)
N3F C14F C15F 109.8(6)
C16F C15F C20F 121.8(7)
C16F C15F C14F 106.2(6)
C20F C15F C14F 132.0(7)
C15F C16F C17F 121.7(7)
C15F C16F C13F 107.5(6)
C17F C16F C13F 130.8(7)
C18F C17F C16F 116.9(7)
C18F C17F H17F 121.5
C16F C17F H17F 121.5
C17F C18F C19F 121.2(7)
C17F C18F H18F 119.4
C19F C18F H18F 119.4
C20F C19F C18F 121.0(7)
C20F C19F H19F 119.5
C18F C19F H19F 119.5
C15F C20F C19F 117.3(7)
C15F C20F H20F 121.4
C19F C20F H20F 121.4
N4G C13G N3G 127.8(6)
N4G C13G C16G 122.9(6)
N3G C13G C16G 109.2(6)
N4F C14G N3G 128.0(6)
N4F C14G C15G 121.9(6)
N3G C14G C15G 110.0(6)
C20G C15G C16G 121.6(7)
C20G C15G C14G 132.5(7)
C16G C15G C14G 105.9(6)
C17G C16G C15G 120.3(6)
C17G C16G C13G 133.1(7)
C15G C16G C13G 106.6(6)
C18G C17G C16G 117.4(7)
C18G C17G H17G 121.3
C16G C17G H17G 121.3
C17G C18G C19G 121.6(7)
C17G C18G H18G 119.2
C19G C18G H18G 119.2
C20G C19G C18G 121.1(7)
C20G C19G H19G 119.4
C18G C19G H19G 119.4
C15G C20G C19G 117.8(7)
C15G C20G H20G 121.1
C19G C20G H20G 121.1
N4H C13H N3H 127.0(6)
N4H C13H C16H 122.7(6)
N3H C13H C16H 110.2(6)
N4G C14H N3H 127.5(6)
N4G C14H C15H 122.4(6)
N3H C14H C15H 110.0(6)
C20H C15H C16H 121.4(7)
C20H C15H C14H 133.5(7)
C16H C15H C14H 105.1(6)
C17H C16H C15H 119.7(7)
C17H C16H C13H 132.9(7)
C15H C16H C13H 107.3(6)
C18H C17H C16H 118.7(7)
C18H C17H H17H 120.6
C16H C17H H17H 120.6
C17H C18H C19H 120.7(7)
C17H C18H H18H 119.6
C19H C18H H18H 119.6
C20H C19H C18H 121.4(7)
C20H C19H H19H 119.3
C18H C19H H19H 119.3
C19H C20H C15H 118.0(7)
C19H C20H H20H 121.0
C15H C20H H20H 121.0
N4I C13I N3I 129.2(7)
N4I C13I C16I 120.7(7)
N3I C13I C16I 109.9(7)
N4L C14I N3I 129.2(7)
N4L C14I C15I 121.1(7)
N3I C14I C15I 109.6(6)
C16I C15I C20I 120.9(8)
C16I C15I C14I 106.2(7)
C20I C15I C14I 132.9(8)
C17I C16I C15I 121.9(8)
C17I C16I C13I 131.7(8)
C15I C16I C13I 106.3(7)
C18I C17I C16I 117.9(9)
C18I C17I H17I 121.0
C16I C17I H17I 121.0
C17I C18I C19I 120.9(8)
C17I C18I H18I 119.6
C19I C18I H18I 119.6
C20I C19I C18I 121.3(9)
C20I C19I H19I 119.3
C18I C19I H19I 119.3
C19I C20I C15I 117.1(9)
C19I C20I H20I 121.5
C15I C20I H20I 121.5
N4J C13J N3J 127.9(7)
N4J C13J C16J 122.0(7)
N3J C13J C16J 109.8(7)
N4I C14J N3J 128.1(7)
N4I C14J C15J 122.2(7)
N3J C14J C15J 109.5(7)
C16J C15J C20J 121.5(8)
C16J C15J C14J 107.3(7)
C20J C15J C14J 131.1(8)
C17J C16J C15J 121.6(8)
C17J C16J C13J 132.8(8)
C15J C16J C13J 105.5(7)
C18J C17J C16J 117.3(9)
C18J C17J H17J 121.4
C16J C17J H17J 121.4
C17J C18J C19J 122.1(9)
C17J C18J H18J 119.0
C19J C18J H18J 119.0
C20J C19J C18J 121.4(8)
C20J C19J H19J 119.3
C18J C19J H19J 119.3
C19J C20J C15J 116.2(8)
C19J C20J H20J 121.9
C15J C20J H20J 121.9
N4K C13K N3K 128.4(7)
N4K C13K C16K 122.6(7)
N3K C13K C16K 108.9(7)
N4J C14K N3K 128.7(7)
N4J C14K C15K 121.9(7)
N3K C14K C15K 109.2(6)
C16K C15K C20K 121.9(8)
C16K C15K C14K 106.4(7)
C20K C15K C14K 131.7(8)
C15K C16K C17K 120.4(8)
C15K C16K C13K 107.5(6)
C17K C16K C13K 132.1(8)
C18K C17K C16K 118.2(8)
C18K C17K H17K 120.9
C16K C17K H17K 120.9
C17K C18K C19K 120.8(8)
C17K C18K H18K 119.6
C19K C18K H18K 119.6
C20K C19K C18K 121.4(9)
C20K C19K H19K 119.3
C18K C19K H19K 119.3
C19K C20K C15K 117.2(9)
C19K C20K H20K 121.4
C15K C20K H20K 121.4
N4L C13L N3L 128.3(7)
N4L C13L C16L 120.9(7)
N3L C13L C16L 110.4(7)
N4K C14L N3L 127.7(7)
N4K C14L C15L 123.0(7)
N3L C14L C15L 109.2(7)
C16L C15L C20L 120.1(8)
C16L C15L C14L 106.7(7)
C20L C15L C14L 133.1(8)
C15L C16L C17L 122.1(8)
C15L C16L C13L 105.8(7)
C17L C16L C13L 132.1(8)
C18L C17L C16L 117.6(8)
C18L C17L H17L 121.2
C16L C17L H17L 121.2
C17L C18L C19L 120.5(8)
C17L C18L H18L 119.8
C19L C18L H18L 119.8
C20L C19L C18L 121.7(8)
C20L C19L H19L 119.2
C18L C19L H19L 119.2
C19L C20L C15L 118.0(8)
C19L C20L H20L 121.0
C15L C20L H20L 121.0
N4M C13M N3M 126.9(6)
N4M C13M C16M 123.0(7)
N3M C13M C16M 110.0(6)
N4P C14M N3M 128.1(7)
N4P C14M C15M 121.8(6)
N3M C14M C15M 110.0(6)
C20M C15M C16M 120.6(7)
C20M C15M C14M 133.3(7)
C16M C15M C14M 106.1(6)
C15M C16M C17M 121.5(7)
C15M C16M C13M 106.3(6)
C17M C16M C13M 132.2(7)
C18M C17M C16M 116.9(7)
C18M C17M H17M 121.5
C16M C17M H17M 121.5
C17M C18M C19M 121.5(7)
C17M C18M H18M 119.2
C19M C18M H18M 119.2
C20M C19M C18M 121.9(7)
C20M C19M H19M 119.1
C18M C19M H19M 119.1
C19M C20M C15M 117.6(7)
C19M C20M H20M 121.2
C15M C20M H20M 121.2
N4N C13N N3N 128.0(7)
N4N C13N C16N 122.6(6)
N3N C13N C16N 109.2(6)
N4M C14N N3N 128.2(7)
N4M C14N C15N 121.9(7)
N3N C14N C15N 109.7(6)
C20N C15N C16N 121.8(7)
C20N C15N C14N 132.2(7)
C16N C15N C14N 105.9(6)
C15N C16N C17N 120.8(7)
C15N C16N C13N 107.3(6)
C17N C16N C13N 131.9(7)
C18N C17N C16N 117.7(7)
C18N C17N H17N 121.2
C16N C17N H17N 121.2
C17N C18N C19N 119.8(8)
C17N C18N H18N 120.1
C19N C18N H18N 120.1
C20N C19N C18N 122.5(8)
C20N C19N H19N 118.8
C18N C19N H19N 118.8
C19N C20N C15N 117.5(8)
C19N C20N H20N 121.3
C15N C20N H20N 121.3
N4O C13O N3O 127.4(6)
N4O C13O C16O 123.2(7)
N3O C13O C16O 109.4(6)
N4N C14O N3O 128.1(7)
N4N C14O C15O 122.1(6)
N3O C14O C15O 109.7(6)
C16O C15O C20O 121.4(7)
C16O C15O C14O 106.6(6)
C20O C15O C14O 132.0(7)
C17O C16O C15O 121.3(7)
C17O C16O C13O 132.2(7)
C15O C16O C13O 106.4(6)
C16O C17O C18O 117.3(7)
C16O C17O H17O 121.4
C18O C17O H17O 121.4
C17O C18O C19O 121.4(7)
C17O C18O H18O 119.3
C19O C18O H18O 119.3
C20O C19O C18O 121.6(7)
C20O C19O H19O 119.2
C18O C19O H19O 119.2
C19O C20O C15O 117.0(7)
C19O C20O H20O 121.5
C15O C20O H20O 121.5
N4P C13P N3P 127.7(6)
N4P C13P C16P 122.6(6)
N3P C13P C16P 109.7(6)
N4O C14P N3P 127.8(6)
N4O C14P C15P 123.0(6)
N3P C14P C15P 109.1(6)
C20P C15P C16P 121.7(7)
C20P C15P C14P 131.2(7)
C16P C15P C14P 107.1(6)
C17P C16P C15P 121.9(7)
C17P C16P C13P 132.8(7)
C15P C16P C13P 105.4(6)
C16P C17P C18P 116.8(7)
C16P C17P H17P 121.6
C18P C17P H17P 121.6
C19P C18P C17P 121.3(7)
C19P C18P H18P 119.4
C17P C18P H18P 119.4
C18P C19P C20P 121.5(7)
C18P C19P H19P 119.2
C20P C19P H19P 119.2
C15P C20P C19P 116.7(7)
C15P C20P H20P 121.7
C19P C20P H20P 121.7
O5A Er1A O4A 75.60(17)
O5A Er1A O2A 84.57(19)
O4A Er1A O2A 79.27(18)
O5A Er1A O1B 127.79(17)
O4A Er1A O1B 146.54(16)
O2A Er1A O1B 79.86(17)
O5A Er1A O1A 80.36(17)
O4A Er1A O1A 144.97(17)
O2A Er1A O1A 123.56(19)
O1B Er1A O1A 68.32(16)
O5A Er1A N2B 91.7(2)
O4A Er1A N2B 81.05(18)
O2A Er1A N2B 160.3(2)
O1B Er1A N2B 117.02(18)
O1A Er1A N2B 74.52(19)
O5A Er1A N1B 157.50(19)
O4A Er1A N1B 83.08(18)
O2A Er1A N1B 98.61(19)
O1B Er1A N1B 74.54(18)
O1A Er1A N1B 114.98(18)
N2B Er1A N1B 77.8(2)
O5A Er1A Er3A 37.25(12)
O4A Er1A Er3A 39.01(12)
O2A Er1A Er3A 74.42(13)
O1B Er1A Er3A 151.01(12)
O1A Er1A Er3A 116.00(12)
N2B Er1A Er3A 90.91(14)
N1B Er1A Er3A 122.08(14)
O5A Er1A Er2A 103.87(12)
O4A Er1A Er2A 179.05(12)
O2A Er1A Er2A 101.50(13)
O1B Er1A Er2A 34.37(11)
O1A Er1A Er2A 34.09(12)
N2B Er1A Er2A 98.20(14)
N1B Er1A Er2A 97.34(14)
Er3A Er1A Er2A 140.584(12)
O1A Er2A O1B 67.63(17)
O1A Er2A N3D 143.71(19)
O1B Er2A N3D 144.76(19)
O1A Er2A N3B 82.46(19)
O1B Er2A N3B 81.83(18)
N3D Er2A N3B 111.9(2)
O1A Er2A N3A 143.86(19)
O1B Er2A N3A 83.81(18)
N3D Er2A N3A 71.3(2)
N3B Er2A N3A 71.6(2)
O1A Er2A N3C 82.95(18)
O1B Er2A N3C 141.98(19)
N3D Er2A N3C 71.9(2)
N3B Er2A N3C 70.5(2)
N3A Er2A N3C 110.27(19)
O1A Er2A N1A 71.96(19)
O1B Er2A N1A 112.03(18)
N3D Er2A N1A 77.7(2)
N3B Er2A N1A 142.1(2)
N3A Er2A N1A 142.2(2)
N3C Er2A N1A 78.8(2)
O1A Er2A N2A 109.84(18)
O1B Er2A N2A 70.46(18)
N3D Er2A N2A 80.32(19)
N3B Er2A N2A 141.2(2)
N3A Er2A N2A 78.75(19)
N3C Er2A N2A 145.4(2)
N1A Er2A N2A 75.3(2)
O1A Er2A Er1A 34.20(11)
O1B Er2A Er1A 33.57(12)
N3D Er2A Er1A 165.27(14)
N3B Er2A Er1A 82.84(14)
N3A Er2A Er1A 115.58(14)
N3C Er2A Er1A 114.91(14)
N1A Er2A Er1A 90.62(14)
N2A Er2A Er1A 88.13(13)
O5A Er3A O4A 73.43(16)
O5A Er3A O3A 81.72(18)
O4A Er3A O3A 77.86(17)
O5A Er3A N3E 98.93(19)
O4A Er3A N3E 83.98(18)
O3A Er3A N3E 160.87(19)
O5A Er3A N3H 78.71(18)
O4A Er3A N3H 140.70(17)
O3A Er3A N3H 125.0(2)
N3E Er3A N3H 73.5(2)
O5A Er3A N3G 126.30(19)
O4A Er3A N3G 146.17(18)
O3A Er3A N3G 78.61(19)
N3E Er3A N3G 114.9(2)
N3H Er3A N3G 73.1(2)
O5A Er3A N3F 159.86(18)
O4A Er3A N3F 87.24(18)
O3A Er3A N3F 100.0(2)
N3E Er3A N3F 72.9(2)
N3H Er3A N3F 115.1(2)
N3G Er3A N3F 73.3(2)
O5A Er3A Er1A 36.15(12)
O4A Er3A Er1A 37.91(12)
O3A Er3A Er1A 72.07(12)
N3E Er3A Er1A 97.09(14)
N3H Er3A Er1A 112.86(14)
N3G Er3A Er1A 147.42(15)
N3F Er3A Er1A 125.09(14)
O5B Er1B O4B 73.33(18)
O5B Er1B O2B 82.2(2)
O4B Er1B O2B 82.4(2)
O5B Er1B O1C 168.90(17)
O4B Er1B O1C 97.01(18)
O2B Er1B O1C 91.25(19)
O5B Er1B O1D 118.49(18)
O4B Er1B O1D 158.51(19)
O2B Er1B O1D 81.73(19)
O1C Er1B O1D 68.99(17)
O5B Er1B N1D 75.30(18)
O4B Er1B N1D 128.8(2)
O2B Er1B N1D 131.5(2)
O1C Er1B N1D 115.58(18)
O1D Er1B N1D 72.69(19)
O5B Er1B N2D 108.0(2)
O4B Er1B N2D 75.31(19)
O2B Er1B N2D 151.2(2)
O1C Er1B N2D 73.84(19)
O1D Er1B N2D 114.02(18)
N1D Er1B N2D 77.3(2)
O5B Er1B Er3B 36.90(12)
O4B Er1B Er3B 37.27(13)
O2B Er1B Er3B 74.36(14)
O1C Er1B Er3B 132.55(12)
O1D Er1B Er3B 147.18(12)
N1D Er1B Er3B 107.17(14)
N2D Er1B Er3B 97.40(14)
O5B Er1B Er2B 151.58(13)
O4B Er1B Er2B 128.95(14)
O2B Er1B Er2B 83.85(14)
O1C Er1B Er2B 34.55(12)
O1D Er1B Er2B 34.53(12)
N1D Er1B Er2B 96.13(14)
N2D Er1B Er2B 96.01(14)
Er3B Er1B Er2B 155.150(12)
O1D Er2B O1C 68.32(17)
O1D Er2B N3J 144.73(19)
O1C Er2B N3J 143.32(19)
O1D Er2B N3K 143.31(19)
O1C Er2B N3K 83.29(19)
N3J Er2B N3K 70.6(2)
O1D Er2B N3I 82.93(19)
O1C Er2B N3I 142.92(19)
N3J Er2B N3I 72.3(2)
N3K Er2B N3I 110.0(2)
O1D Er2B N3L 81.83(19)
O1C Er2B N3L 82.41(18)
N3J Er2B N3L 111.6(2)
N3K Er2B N3L 71.5(2)
N3I Er2B N3L 70.4(2)
O1D Er2B N2C 71.69(19)
O1C Er2B N2C 112.31(18)
N3J Er2B N2C 78.8(2)
N3K Er2B N2C 143.4(2)
N3I Er2B N2C 78.0(2)
N3L Er2B N2C 140.9(2)
O1D Er2B N1C 110.96(18)
O1C Er2B N1C 70.48(18)
N3J Er2B N1C 79.3(2)
N3K Er2B N1C 78.7(2)
N3I Er2B N1C 144.7(2)
N3L Er2B N1C 141.7(2)
N2C Er2B N1C 76.2(2)
O1D Er2B Er1B 34.45(12)
O1C Er2B Er1B 33.96(12)
N3J Er2B Er1B 166.03(15)
N3K Er2B Er1B 115.05(15)
N3I Er2B Er1B 115.10(15)
N3L Er2B Er1B 82.36(14)
N2C Er2B Er1B 90.92(14)
N1C Er2B Er1B 89.17(14)
O4B Er3B O5B 72.13(18)
O4B Er3B O3B 80.7(2)
O5B Er3B O3B 78.85(19)
O4B Er3B N3M 126.3(2)
O5B Er3B N3M 146.8(2)
O3B Er3B N3M 77.92(19)
O4B Er3B N3O 104.2(2)
O5B Er3B N3O 81.42(19)
O3B Er3B N3O 157.1(2)
N3M Er3B N3O 114.3(2)
O4B Er3B N3N 84.43(19)
O5B Er3B N3N 140.09(18)
O3B Er3B N3N 129.4(2)
N3M Er3B N3N 73.0(2)
N3O Er3B N3N 73.5(2)
O4B Er3B N3P 157.17(19)
O5B Er3B N3P 85.06(19)
O3B Er3B N3P 94.3(2)
N3M Er3B N3P 73.4(2)
N3O Er3B N3P 72.4(2)
N3N Er3B N3P 115.0(2)
O4B Er3B Er1B 37.18(13)
O5B Er3B Er1B 35.77(13)
O3B Er3B Er1B 71.39(13)
N3M Er3B Er1B 146.97(15)
N3O Er3B Er1B 98.72(14)
N3N Er3B Er1B 118.45(14)
N3P Er3B Er1B 120.11(14)
C7A N1A C8A 114.9(7)
C7A N1A Er2A 120.6(5)
C8A N1A Er2A 123.7(5)
C11A N2A C10A 113.1(6)
C11A N2A Er2A 122.2(5)
C10A N2A Er2A 123.9(5)
C14A N3A C13A 106.9(6)
C14A N3A Er2A 124.1(5)
C13A N3A Er2A 124.4(5)
C14B N4A C13A 123.0(7)
C7B N1B C8B 114.1(6)
C7B N1B Er1A 121.3(5)
C8B N1B Er1A 124.0(5)
C11B N2B C10B 114.8(6)
C11B N2B Er1A 125.0(5)
C10B N2B Er1A 119.1(4)
C13B N3B C14B 107.0(6)
C13B N3B Er2A 124.7(5)
C14B N3B Er2A 123.9(4)
C14C N4B C13B 121.4(6)
C7C N1C C8C 114.1(7)
C7C N1C Er2B 122.2(5)
C8C N1C Er2B 123.3(5)
C11C N2C C10C 114.5(6)
C11C N2C Er2B 122.0(5)
C10C N2C Er2B 123.2(5)
C14C N3C C13C 106.6(6)
C14C N3C Er2A 125.3(5)
C13C N3C Er2A 124.5(5)
C13C N4C C14D 124.0(6)
C7D N1D C8D 115.9(7)
C7D N1D Er1B 126.3(5)
C8D N1D Er1B 116.0(5)
C11D N2D C10D 115.7(7)
C11D N2D Er1B 122.5(5)
C10D N2D Er1B 119.0(5)
C13D N3D C14D 107.7(6)
C13D N3D Er2A 124.2(5)
C14D N3D Er2A 124.0(5)
C14A N4D C13D 122.0(6)
C13E N3E C14E 107.5(6)
C13E N3E Er3A 123.6(4)
C14E N3E Er3A 122.4(4)
C13E N4E C14F 122.7(6)
C14F N3F C13F 108.1(6)
C14F N3F Er3A 123.5(4)
C13F N3F Er3A 121.7(4)
C13F N4F C14G 123.0(6)
C14G N3G C13G 108.3(6)
C14G N3G Er3A 121.3(5)
C13G N3G Er3A 123.3(4)
C13G N4G C14H 122.8(6)
C13H N3H C14H 107.4(6)
C13H N3H Er3A 122.9(4)
C14H N3H Er3A 123.7(5)
C14E N4H C13H 123.9(6)
C14I N3I C13I 107.8(6)
C14I N3I Er2B 125.8(5)
C13I N3I Er2B 123.6(5)
C13I N4I C14J 123.1(7)
C13J N3J C14J 107.6(6)
C13J N3J Er2B 124.5(5)
C14J N3J Er2B 124.0(5)
C14K N4J C13J 122.1(7)
C14K N3K C13K 107.9(6)
C14K N3K Er2B 123.5(5)
C13K N3K Er2B 123.5(5)
C13K N4K C14L 123.5(7)
C13L N3L C14L 107.7(6)
C13L N3L Er2B 124.2(5)
C14L N3L Er2B 123.3(5)
C14I N4L C13L 121.4(7)
C14M N3M C13M 107.4(6)
C14M N3M Er3B 121.6(5)
C13M N3M Er3B 125.1(5)
C14N N4M C13M 123.2(6)
C14N N3N C13N 107.9(6)
C14N N3N Er3B 125.3(4)
C13N N3N Er3B 123.7(4)
C13N N4N C14O 123.0(6)
C14O N3O C13O 107.9(6)
C14O N3O Er3B 122.5(5)
C13O N3O Er3B 122.6(5)
C14P N4O C13O 123.1(6)
C14P N3P C13P 108.5(6)
C14P N3P Er3B 122.8(4)
C13P N3P Er3B 120.8(4)
C14M N4P C13P 123.0(6)
C1A O1A Er2A 125.5(4)
C1A O1A Er1A 122.6(4)
Er2A O1A Er1A 111.71(19)
C21A O2A Er1A 130.5(5)
C21A O3A Er3A 132.9(5)
C23A O4A Er1A 123.3(4)
C23A O4A Er3A 117.0(4)
Er1A O4A Er3A 103.08(18)
C24A O5A Er1A 121.4(5)
C24A O5A Er3A 116.4(4)
Er1A O5A Er3A 106.59(19)
C1B O1B Er1A 121.1(4)
C1B O1B Er2A 126.6(4)
Er1A O1B Er2A 112.06(19)
C21B O2B Er1B 131.2(5)
C21B O3B Er3B 135.6(5)
C23B O4B Er1B 130.3(6)
C23B O4B Er3B 113.1(5)
Er1B O4B Er3B 105.5(2)
C24B O5B Er1B 112.5(4)
C24B O5B Er3B 126.4(4)
Er1B O5B Er3B 107.3(2)
C1C O1C Er1B 122.4(4)
C1C O1C Er2B 126.1(4)
Er1B O1C Er2B 111.5(2)
C1D O1D Er1B 124.9(4)
C1D O1D Er2B 124.0(4)
Er1B O1D Er2B 111.0(2)

loop_
_geom_bond_atom_site_label_1
_geom_bond_atom_site_label_2
_geom_bond_distance
C1A O1A 1.337(8)
C1A C6A 1.406(11)
C1A C2A 1.409(11)
C2A C3A 1.402(11)
C2A C7A 1.464(12)
C3A C4A 1.390(12)
C3A H3AA 0.9500
C4A C5A 1.388(12)
C4A C12A 1.503(11)
C5A C6A 1.398(10)
C5A H5AA 0.9500
C6A C11B 1.459(11)
C7A N1A 1.265(10)
C7A H7AA 0.9500
C8A N1A 1.477(10)
C8A C9A 1.518(11)
C8A H8AA 0.9900
C8A H8AB 0.9900
C9A C10A 1.502(11)
C9A H9AA 0.9900
C9A H9AB 0.9900
C10A N2A 1.492(9)
C10A H10A 0.9900
C10A H10B 0.9900
C11A N2A 1.291(9)
C11A C6B 1.457(10)
C11A H11A 0.9500
C12A H12A 0.9800
C12A H12B 0.9800
C12A H12C 0.9800
C13A N4A 1.346(10)
C13A N3A 1.378(9)
C13A C16A 1.447(11)
C14A N4D 1.345(9)
C14A N3A 1.360(10)
C14A C15A 1.450(10)
C15A C16A 1.389(11)
C15A C20A 1.399(11)
C16A C17A 1.396(10)
C17A C18A 1.369(11)
C17A H17A 0.9500
C18A C19A 1.424(12)
C18A H18A 0.9500
C19A C20A 1.374(11)
C19A H19A 0.9500
C20A H20A 0.9500
C21A O3A 1.244(10)
C21A O2A 1.272(10)
C21A C22A 1.522(12)
C22A H22A 0.9800
C22A H22B 0.9800
C22A H22C 0.9800
C23A O4A 1.412(9)
C23A H23A 0.9800
C23A H23B 0.9800
C23A H23C 0.9800
C24A O5A 1.427(9)
C24A H24A 0.9800
C24A H24B 0.9800
C24A H24C 0.9800
C1B O1B 1.333(8)
C1B C2B 1.409(10)
C1B C6B 1.420(10)
C2B C3B 1.408(10)
C2B C7B 1.438(10)
C3B C4B 1.386(10)
C3B H3BA 0.9500
C4B C5B 1.389(11)
C4B C12B 1.527(11)
C5B C6B 1.395(10)
C5B H5BA 0.9500
C7B N1B 1.291(10)
C7B H7BA 0.9500
C8B N1B 1.486(9)
C8B C9B 1.518(10)
C8B H8BA 0.9900
C8B H8BB 0.9900
C9B C10B 1.503(10)
C9B H9BA 0.9900
C9B H9BB 0.9900
C10B N2B 1.499(9)
C10B H10C 0.9900
C10B H10D 0.9900
C11B N2B 1.285(10)
C11B H11B 0.9500
C12B H12D 0.9800
C12B H12E 0.9800
C12B H12F 0.9800
C13B N4B 1.338(9)
C13B N3B 1.362(9)
C13B C16B 1.475(10)
C14B N4A 1.337(10)
C14B N3B 1.377(9)
C14B C15B 1.463(10)
C15B C20B 1.397(10)
C15B C16B 1.403(11)
C16B C17B 1.382(11)
C17B C18B 1.403(11)
C17B H17B 0.9500
C18B C19B 1.419(12)
C18B H18B 0.9500
C19B C20B 1.380(11)
C19B H19B 0.9500
C20B H20B 0.9500
C21B O3B 1.242(10)
C21B O2B 1.273(10)
C21B C22B 1.507(11)
C22B H22D 0.9800
C22B H22E 0.9800
C22B H22F 0.9800
C23B O4B 1.420(10)
C23B H23D 0.9800
C23B H23E 0.9800
C23B H23F 0.9800
C24B O5B 1.415(9)
C24B H24D 0.9800
C24B H24E 0.9800
C24B H24F 0.9800
C1C O1C 1.325(8)
C1C C6C 1.402(10)
C1C C2C 1.420(10)
C2C C3C 1.410(10)
C2C C7C 1.465(10)
C3C C4C 1.397(11)
C3C H3CA 0.9500
C4C C5C 1.395(11)
C4C C12C 1.505(11)
C5C C6C 1.402(10)
C5C H5CA 0.9500
C6C C11D 1.439(10)
C7C N1C 1.293(10)
C7C H7CA 0.9500
C8C N1C 1.469(9)
C8C C9C 1.508(11)
C8C H8CA 0.9900
C8C H8CB 0.9900
C9C C10C 1.502(11)
C9C H9CA 0.9900
C9C H9CB 0.9900
C10C N2C 1.480(10)
C10C H10E 0.9900
C10C H10F 0.9900
C11C N2C 1.280(10)
C11C C6D 1.453(11)
C11C H11C 0.9500
C12C H12G 0.9800
C12C H12H 0.9800
C12C H12I 0.9800
C13C N4C 1.322(9)
C13C N3C 1.385(9)
C13C C16C 1.444(10)
C14C N4B 1.322(9)
C14C N3C 1.379(9)
C14C C15C 1.480(10)
C15C C20C 1.384(11)
C15C C16C 1.398(11)
C16C C17C 1.375(11)
C17C C18C 1.382(12)
C17C H17C 0.9500
C18C C19C 1.422(13)
C18C H18C 0.9500
C19C C20C 1.384(11)
C19C H19C 0.9500
C20C H20C 0.9500
C1D O1D 1.342(8)
C1D C2D 1.401(11)
C1D C6D 1.402(11)
C2D C3D 1.403(11)
C2D C7D 1.463(11)
C3D C4D 1.371(12)
C3D H3DA 0.9500
C4D C5D 1.397(13)
C4D C12D 1.501(12)
C5D C6D 1.405(11)
C5D H5DA 0.9500
C7D N1D 1.278(10)
C7D H7DA 0.9500
C8D N1D 1.485(10)
C8D C9D 1.509(11)
C8D H8DA 0.9900
C8D H8DB 0.9900
C9D C10D 1.512(11)
C9D H9DA 0.9900
C9D H9DB 0.9900
C10D N2D 1.484(10)
C10D H10G 0.9900
C10D H10H 0.9900
C11D N2D 1.279(10)
C11D H11D 0.9500
C12D H12J 0.9800
C12D H12K 0.9800
C12D H12L 0.9800
C13D N3D 1.337(9)
C13D N4D 1.348(9)
C13D C16D 1.478(10)
C14D N4C 1.332(9)
C14D N3D 1.385(9)
C14D C15D 1.442(10)
C15D C16D 1.397(11)
C15D C20D 1.407(10)
C16D C17D 1.373(11)
C17D C18D 1.389(12)
C17D H17D 0.9500
C18D C19D 1.396(12)
C18D H18D 0.9500
C19D C20D 1.391(12)
C19D H19D 0.9500
C20D H20D 0.9500
C13E N4E 1.341(9)
C13E N3E 1.381(9)
C13E C16E 1.461(9)
C14E N4H 1.327(9)
C14E N3E 1.382(9)
C14E C15E 1.460(10)
C15E C20E 1.393(9)
C15E C16E 1.397(10)
C16E C17E 1.396(10)
C17E C18E 1.392(10)
C17E H17E 0.9500
C18E C19E 1.396(11)
C18E H18E 0.9500
C19E C20E 1.395(11)
C19E H19E 0.9500
C20E H20E 0.9500
C13F N4F 1.327(9)
C13F N3F 1.372(9)
C13F C16F 1.468(10)
C14F N4E 1.342(9)
C14F N3F 1.370(9)
C14F C15F 1.456(10)
C15F C16F 1.373(10)
C15F C20F 1.389(10)
C16F C17F 1.408(10)
C17F C18F 1.381(11)
C17F H17F 0.9500
C18F C19F 1.413(10)
C18F H18F 0.9500
C19F C20F 1.392(10)
C19F H19F 0.9500
C20F H20F 0.9500
C13G N4G 1.339(9)
C13G N3G 1.379(9)
C13G C16G 1.465(9)
C14G N4F 1.344(9)
C14G N3G 1.369(8)
C14G C15G 1.465(10)
C15G C20G 1.382(9)
C15G C16G 1.408(10)
C16G C17G 1.408(10)
C17G C18G 1.383(10)
C17G H17G 0.9500
C18G C19G 1.399(11)
C18G H18G 0.9500
C19G C20G 1.388(10)
C19G H19G 0.9500
C20G H20G 0.9500
C13H N4H 1.345(9)
C13H N3H 1.368(8)
C13H C16H 1.425(10)
C14H N4G 1.340(9)
C14H N3H 1.378(9)
C14H C15H 1.452(10)
C15H C20H 1.383(10)
C15H C16H 1.411(10)
C16H C17H 1.404(10)
C17H C18H 1.374(11)
C17H H17H 0.9500
C18H C19H 1.405(11)
C18H H18H 0.9500
C19H C20H 1.381(11)
C19H H19H 0.9500
C20H H20H 0.9500
C13I N4I 1.323(10)
C13I N3I 1.375(9)
C13I C16I 1.457(11)
C14I N4L 1.321(9)
C14I N3I 1.363(10)
C14I C15I 1.472(10)
C15I C16I 1.393(11)
C15I C20I 1.400(12)
C16I C17I 1.381(11)
C17I C18I 1.366(12)
C17I H17I 0.9500
C18I C19I 1.424(14)
C18I H18I 0.9500
C19I C20I 1.378(12)
C19I H19I 0.9500
C20I H20I 0.9500
C13J N4J 1.337(10)
C13J N3J 1.363(10)
C13J C16J 1.488(11)
C14J N4I 1.333(10)
C14J N3J 1.383(9)
C14J C15J 1.457(11)
C15J C16J 1.384(11)
C15J C20J 1.406(11)
C16J C17J 1.382(11)
C17J C18J 1.368(12)
C17J H17J 0.9500
C18J C19J 1.395(13)
C18J H18J 0.9500
C19J C20J 1.387(12)
C19J H19J 0.9500
C20J H20J 0.9500
C13K N4K 1.327(10)
C13K N3K 1.385(9)
C13K C16K 1.456(11)
C14K N4J 1.316(10)
C14K N3K 1.367(10)
C14K C15K 1.475(10)
C15K C16K 1.371(11)
C15K C20K 1.406(11)
C16K C17K 1.404(10)
C17K C18K 1.384(12)
C17K H17K 0.9500
C18K C19K 1.394(13)
C18K H18K 0.9500
C19K C20K 1.380(12)
C19K H19K 0.9500
C20K H20K 0.9500
C13L N4L 1.347(10)
C13L N3L 1.359(10)
C13L C16L 1.469(10)
C14L N4K 1.331(10)
C14L N3L 1.378(9)
C14L C15L 1.470(11)
C15L C16L 1.389(12)
C15L C20L 1.396(11)
C16L C17L 1.392(11)
C17L C18L 1.386(11)
C17L H17L 0.9500
C18L C19L 1.401(13)
C18L H18L 0.9500
C19L C20L 1.384(12)
C19L H19L 0.9500
C20L H20L 0.9500
C13M N4M 1.347(9)
C13M N3M 1.374(9)
C13M C16M 1.449(10)
C14M N4P 1.338(9)
C14M N3M 1.368(9)
C14M C15M 1.454(10)
C15M C20M 1.392(10)
C15M C16M 1.399(11)
C16M C17M 1.408(10)
C17M C18M 1.378(10)
C17M H17M 0.9500
C18M C19M 1.391(12)
C18M H18M 0.9500
C19M C20M 1.382(11)
C19M H19M 0.9500
C20M H20M 0.9500
C13N N4N 1.332(9)
C13N N3N 1.381(9)
C13N C16N 1.458(10)
C14N N4M 1.324(9)
C14N N3N 1.374(9)
C14N C15N 1.470(10)
C15N C20N 1.377(10)
C15N C16N 1.391(10)
C16N C17N 1.401(10)
C17N C18N 1.397(11)
C17N H17N 0.9500
C18N C19N 1.399(12)
C18N H18N 0.9500
C19N C20N 1.375(11)
C19N H19N 0.9500
C20N H20N 0.9500
C13O N4O 1.337(9)
C13O N3O 1.375(9)
C13O C16O 1.466(10)
C14O N4N 1.343(9)
C14O N3O 1.371(9)
C14O C15O 1.460(10)
C15O C16O 1.389(10)
C15O C20O 1.394(10)
C16O C17O 1.385(10)
C17O C18O 1.387(11)
C17O H17O 0.9500
C18O C19O 1.389(11)
C18O H18O 0.9500
C19O C20O 1.382(11)
C19O H19O 0.9500
C20O H20O 0.9500
C13P N4P 1.343(9)
C13P N3P 1.371(9)
C13P C16P 1.473(10)
C14P N4O 1.324(9)
C14P N3P 1.370(9)
C14P C15P 1.464(10)
C15P C20P 1.391(10)
C15P C16P 1.404(10)
C16P C17P 1.377(10)
C17P C18P 1.411(11)
C17P H17P 0.9500
C18P C19P 1.397(11)
C18P H18P 0.9500
C19P C20P 1.400(11)
C19P H19P 0.9500
C20P H20P 0.9500
Er1A O5A 2.205(5)
Er1A O4A 2.260(5)
Er1A O2A 2.294(5)
Er1A O1B 2.304(5)
Er1A O1A 2.336(5)
Er1A N2B 2.442(6)
Er1A N1B 2.514(6)
Er1A Er3A 3.5827(5)
Er1A Er2A 3.8614(6)
Er2A O1A 2.330(5)
Er2A O1B 2.352(5)
Er2A N3D 2.392(6)
Er2A N3B 2.398(6)
Er2A N3A 2.401(6)
Er2A N3C 2.402(6)
Er2A N1A 2.553(6)
Er2A N2A 2.588(6)
Er3A O5A 2.263(5)
Er3A O4A 2.315(5)
Er3A O3A 2.328(5)
Er3A N3E 2.334(6)
Er3A N3H 2.341(6)
Er3A N3G 2.343(6)
Er3A N3F 2.354(6)
Er1B O5B 2.212(5)
Er1B O4B 2.266(5)
Er1B O2B 2.296(6)
Er1B O1C 2.311(5)
Er1B O1D 2.333(5)
Er1B N1D 2.481(6)
Er1B N2D 2.497(7)
Er1B Er3B 3.6125(5)
Er1B Er2B 3.8501(6)
Er2B O1D 2.338(5)
Er2B O1C 2.347(5)
Er2B N3J 2.389(6)
Er2B N3K 2.403(6)
Er2B N3I 2.413(6)
Er2B N3L 2.420(6)
Er2B N2C 2.544(6)
Er2B N1C 2.586(6)
Er3B O4B 2.271(5)
Er3B O5B 2.272(5)
Er3B O3B 2.317(5)
Er3B N3M 2.344(6)
Er3B N3O 2.351(6)
Er3B N3N 2.353(6)
Er3B N3P 2.356(6)
